data_1577201
loop_
_publ_author_name
'Yakubenko, Artyom'
'Garc\'ia-Romero, \'Alvaro'
'Urwin, Stephanie'
'Fernandez, Israel'
'Goicoechea, Jose M.'

_publ_section_title
;
 Cyaphide Generation at an Aluminium(I) Center: A Useful Precursor for
 Phosphorus-Containing Heterocycles
;
_journal_name_full 'Chemical Science'
_journal_paper_doi 10.1039/D6SC03023H
_journal_year 2026
_chemical_formula_moiety 'C39 H62 Al N2 O P Si'
_chemical_formula_sum 'C39 H62 Al N2 O P Si'
_chemical_formula_weight 660.94
_chemical_name_systematic
;
 [{N(Dipp)}2(CMe)2CH]Al[OCPSiiPr3] - two isomers
;
_space_group_crystal_system triclinic
_space_group_IT_number 2
_space_group_name_Hall '-P 1'
_space_group_name_H-M_alt 'P -1'
_atom_sites_solution_hydrogens geom
_audit_creation_method SHELXL-2019/3
_audit_update_record
;
2026-02-16 deposited with the CCDC.	2026-05-05 downloaded from the CCDC.
;
_cell_angle_alpha 62.123(17)
_cell_angle_beta 81.90(2)
_cell_angle_gamma 71.758(19)
_cell_formula_units_Z 8
_cell_length_a 20.587(8)
_cell_length_b 21.285(9)
_cell_length_c 21.877(8)
_cell_measurement_reflns_used 9093
_cell_measurement_temperature 153(2)
_cell_measurement_theta_max 66.54
_cell_measurement_theta_min 2.26
_cell_volume 8048(6)
_computing_cell_refinement 'SAINT V8.41 (Bruker AXS, 2019)'
_computing_data_collection 'Bruker Instrument Service v8.5.1.2 (2024)'
_computing_data_reduction 'SAINT V8.41 (Bruker AXS, 2019)'
_computing_molecular_graphics
;
C. B. H\"ubschle, G. M. Sheldrick, B. Dittrich:
ShelXle: a Qt graphical user interface for SHELXL.
J. Appl. Cryst., 44, (2011) 1281-1284.
;
_computing_publication_material 'APEX6 v2024.9-0 (Bruker AXS, 2024)'
_computing_structure_refinement 'SHELXL-2019/2 (Sheldrick, 2019)'
_computing_structure_solution 'SHELXT 2018/2 (Sheldrick, 2018)'
_diffrn_ambient_temperature 153(2)
_diffrn_detector 'Photon III'
_diffrn_detector_area_resol_mean 7.3910
_diffrn_detector_type CMOS
_diffrn_measured_fraction_theta_full 0.986
_diffrn_measured_fraction_theta_max 0.986
_diffrn_measurement_device 'four-circle diffractometer'
_diffrn_measurement_device_type 'Bruker D8 VENTURE'
_diffrn_measurement_method '\w and \f scans'
_diffrn_radiation_type CuK\a
_diffrn_radiation_wavelength 1.54184
_diffrn_reflns_av_R_equivalents 0.0576
_diffrn_reflns_av_unetI/netI 0.0508
_diffrn_reflns_Laue_measured_fraction_full 0.986
_diffrn_reflns_Laue_measured_fraction_max 0.986
_diffrn_reflns_limit_h_max 24
_diffrn_reflns_limit_h_min -24
_diffrn_reflns_limit_k_max 25
_diffrn_reflns_limit_k_min -25
_diffrn_reflns_limit_l_max 26
_diffrn_reflns_limit_l_min -26
_diffrn_reflns_number 110714
_diffrn_reflns_point_group_measured_fraction_full 0.986
_diffrn_reflns_point_group_measured_fraction_max 0.986
_diffrn_reflns_theta_full 67.099
_diffrn_reflns_theta_max 67.099
_diffrn_reflns_theta_min 2.260
_diffrn_source 'microfocus sealed tube'
_diffrn_source_type 'Incoatec I\mS Diamond'
_exptl_absorpt_coefficient_mu 1.319
_exptl_absorpt_correction_T_max 0.7528
_exptl_absorpt_correction_T_min 0.6102
_exptl_absorpt_correction_type multi-scan
_exptl_absorpt_process_details
;
Krause, L., Herbst-Irmer, R., Sheldrick G.M. & Stalke D.,
 J. Appl. Cryst. 48 (2015) 3-10.
;
_exptl_crystal_colour colourless
_exptl_crystal_density_diffrn 1.091
_exptl_crystal_description block
_exptl_crystal_F_000 2880
_exptl_crystal_size_max 0.244
_exptl_crystal_size_mid 0.084
_exptl_crystal_size_min 0.059
_refine_diff_density_max 1.129
_refine_diff_density_min -0.516
_refine_diff_density_rms 0.066
_refine_ls_extinction_method none
_refine_ls_goodness_of_fit_ref 1.022
_refine_ls_hydrogen_treatment constr
_refine_ls_matrix_type full
_refine_ls_number_parameters 1716
_refine_ls_number_reflns 28363
_refine_ls_number_restraints 51
_refine_ls_restrained_S_all 1.023
_refine_ls_R_factor_all 0.0914
_refine_ls_R_factor_gt 0.0738
_refine_ls_shift/su_max 0.001
_refine_ls_shift/su_mean 0.000
_refine_ls_structure_factor_coef Fsqd
_refine_ls_weighting_details 'w=1/[\s^2^(Fo^2^)+(0.1202P)^2^+7.5912P] where P=(Fo^2^+2Fc^2^)/3'
_refine_ls_weighting_scheme calc
_refine_ls_wR_factor_gt 0.2075
_refine_ls_wR_factor_ref 0.2216
_reflns_Friedel_coverage 0.000
_reflns_number_gt 21821
_reflns_number_total 28363
_reflns_threshold_expression 'I > 2\s(I)'
_cod_data_source_file d6sc03023h2.cif
_cod_data_source_block 26011
_cod_database_code 1577201
_shelx_shelxl_version_number 2019/3
_shelx_space_group_comment
;
The symmetry employed for this shelxl refinement is uniquely defined
by the following loop, which should always be used as a source of
symmetry information in preference to the above space-group names.
They are only intended as comments.
;
_shelx_estimated_absorpt_t_min 0.739
_shelx_estimated_absorpt_t_max 0.926

loop_
_space_group_symop_operation_xyz
'x, y, z'
'-x, -y, -z'

loop_
_atom_site_label
_atom_site_type_symbol
_atom_site_fract_x
_atom_site_fract_y
_atom_site_fract_z
_atom_site_U_iso_or_equiv
_atom_site_adp_type
_atom_site_occupancy
_atom_site_site_symmetry_order
_atom_site_calc_flag
_atom_site_refinement_flags_posn
_atom_site_refinement_flags_adp
_atom_site_refinement_flags_occupancy
_atom_site_disorder_assembly
_atom_site_disorder_group
Al1 Al 0.61192(4) 0.26653(4) 0.24673(4) 0.03240(19) Uani 1 1 d . . . . .
P1 P 0.65290(4) 0.15225(4) 0.24706(4) 0.03856(18) Uani 1 1 d D . . . .
C1 C 0.71725(15) 0.18311(16) 0.25752(14) 0.0359(6) Uani 1 1 d D . . . .
O1 O 0.70105(11) 0.25162(11) 0.25656(10) 0.0388(4) Uani 1 1 d D . . . .
Si1 Si 0.80997(4) 0.12861(5) 0.27760(4) 0.03791(19) Uani 1 1 d D . . . .
C31 C 0.81914(17) 0.0920(2) 0.37366(17) 0.0513(8) Uani 1 1 d D . . . .
H31 H 0.866991 0.059478 0.387041 0.062 Uiso 1 1 calc R U . . .
C32 C 0.7707(2) 0.0447(3) 0.41392(19) 0.0691(12) Uani 1 1 d D . . . .
H32A H 0.778113 0.005201 0.400209 0.104 Uiso 1 1 calc R U . . .
H32B H 0.779573 0.022631 0.463592 0.104 Uiso 1 1 calc R U . . .
H32C H 0.723229 0.075789 0.403738 0.104 Uiso 1 1 calc R U . . .
C33 C 0.8077(2) 0.1538(3) 0.3949(2) 0.0716(12) Uani 1 1 d D . . . .
H33A H 0.838851 0.184032 0.369013 0.107 Uiso 1 1 calc R U . . .
H33B H 0.760313 0.185062 0.384704 0.107 Uiso 1 1 calc R U . . .
H33C H 0.816657 0.131905 0.444559 0.107 Uiso 1 1 calc R U . . .
C34 C 0.82681(17) 0.04772(18) 0.25741(18) 0.0467(8) Uani 1 1 d D . . . .
H34 H 0.786911 0.026978 0.276031 0.056 Uiso 1 1 calc R U . . .
C35 C 0.8296(2) 0.0688(2) 0.1804(2) 0.0576(9) Uani 1 1 d D . . . .
H35A H 0.788908 0.109304 0.157226 0.086 Uiso 1 1 calc R U . . .
H35B H 0.870694 0.084791 0.160368 0.086 Uiso 1 1 calc R U . . .
H35C H 0.830952 0.025775 0.173976 0.086 Uiso 1 1 calc R U . . .
C36 C 0.8905(2) -0.0159(2) 0.2941(2) 0.0637(10) Uani 1 1 d D . . . .
H36A H 0.888454 -0.029184 0.343580 0.096 Uiso 1 1 calc R U . . .
H36B H 0.891953 -0.059010 0.287911 0.096 Uiso 1 1 calc R U . . .
H36C H 0.931695 0.000007 0.274303 0.096 Uiso 1 1 calc R U . . .
C37 C 0.86397(18) 0.1944(2) 0.22881(18) 0.0515(8) Uani 1 1 d D . . . .
H37 H 0.852098 0.230770 0.248302 0.062 Uiso 1 1 calc R U . . .
C38 C 0.8466(2) 0.2401(2) 0.1521(2) 0.0690(11) Uani 1 1 d D . . . .
H38A H 0.797094 0.262964 0.146232 0.103 Uiso 1 1 calc R U . . .
H38B H 0.870160 0.278858 0.131500 0.103 Uiso 1 1 calc R U . . .
H38C H 0.861375 0.207850 0.129296 0.103 Uiso 1 1 calc R U . . .
C39 C 0.9404(2) 0.1578(3) 0.2407(2) 0.0718(12) Uani 1 1 d D . . . .
H39A H 0.949947 0.128836 0.290414 0.108 Uiso 1 1 calc R U . . .
H39B H 0.955920 0.124884 0.218486 0.108 Uiso 1 1 calc R U . . .
H39C H 0.964704 0.195892 0.220690 0.108 Uiso 1 1 calc R U . . .
N1 N 0.55663(13) 0.28710(13) 0.31514(12) 0.0372(5) Uani 1 1 d . . . . .
N2 N 0.57191(13) 0.35444(13) 0.16999(12) 0.0366(5) Uani 1 1 d . . . . .
C2 C 0.49496(17) 0.33722(18) 0.30052(17) 0.0449(7) Uani 1 1 d . . . . .
C3 C 0.47227(18) 0.38543(18) 0.23331(18) 0.0509(8) Uani 1 1 d . . . . .
H3 H 0.425607 0.413670 0.228005 0.061 Uiso 1 1 calc R U . . .
C4 C 0.50961(17) 0.39761(18) 0.17238(17) 0.0464(8) Uani 1 1 d . . . . .
C5 C 0.4489(2) 0.3431(2) 0.3588(2) 0.0670(11) Uani 1 1 d . . . . .
H5A H 0.406051 0.381975 0.339613 0.101 Uiso 1 1 calc R U . . .
H5B H 0.438901 0.295638 0.388127 0.101 Uiso 1 1 calc R U . . .
H5C H 0.471664 0.355443 0.386362 0.101 Uiso 1 1 calc R U . . .
C6 C 0.4760(2) 0.4636(2) 0.1075(2) 0.0688(11) Uani 1 1 d . . . . .
H6A H 0.430775 0.488818 0.118613 0.103 Uiso 1 1 calc R U . . .
H6B H 0.504318 0.497849 0.087565 0.103 Uiso 1 1 calc R U . . .
H6C H 0.470995 0.446888 0.073961 0.103 Uiso 1 1 calc R U . . .
C7 C 0.58453(16) 0.24879(17) 0.38465(15) 0.0381(7) Uani 1 1 d . . . . .
C8 C 0.57514(16) 0.17914(17) 0.43082(15) 0.0400(7) Uani 1 1 d . . . . .
C9 C 0.60892(18) 0.14198(19) 0.49422(16) 0.0464(8) Uani 1 1 d . . . . .
H9 H 0.604666 0.094187 0.525942 0.056 Uiso 1 1 calc R U . . .
C10 C 0.64834(18) 0.1724(2) 0.51235(16) 0.0500(8) Uani 1 1 d . . . . .
H10 H 0.671365 0.145297 0.555756 0.060 Uiso 1 1 calc R U . . .
C11 C 0.65446(18) 0.2422(2) 0.46760(17) 0.0504(8) Uani 1 1 d . . . . .
H11 H 0.680218 0.263664 0.481207 0.060 Uiso 1 1 calc R U . . .
C12 C 0.62330(17) 0.28137(18) 0.40280(16) 0.0440(7) Uani 1 1 d . . . . .
C13 C 0.52766(18) 0.14499(18) 0.41716(16) 0.0456(7) Uani 1 1 d . . . . .
H13 H 0.506204 0.179841 0.370536 0.055 Uiso 1 1 calc R U . . .
C14 C 0.5650(2) 0.0703(2) 0.4175(2) 0.0583(9) Uani 1 1 d . . . . .
H14A H 0.532094 0.050811 0.408415 0.087 Uiso 1 1 calc R U . . .
H14B H 0.599994 0.077008 0.381440 0.087 Uiso 1 1 calc R U . . .
H14C H 0.586679 0.035413 0.462682 0.087 Uiso 1 1 calc R U . . .
C15 C 0.47050(19) 0.1350(2) 0.4710(2) 0.0581(9) Uani 1 1 d . . . . .
H15A H 0.440174 0.112953 0.461738 0.087 Uiso 1 1 calc R U . . .
H15B H 0.490589 0.102365 0.517348 0.087 Uiso 1 1 calc R U . . .
H15C H 0.444210 0.183362 0.468435 0.087 Uiso 1 1 calc R U . . .
C16 C 0.6324(2) 0.3576(2) 0.35522(19) 0.0546(9) Uani 1 1 d . . . . .
H16 H 0.609115 0.376175 0.310336 0.066 Uiso 1 1 calc R U . . .
C17 C 0.7070(3) 0.3561(3) 0.3400(2) 0.0829(14) Uani 1 1 d . . . . .
H17A H 0.710088 0.406374 0.309183 0.124 Uiso 1 1 calc R U . . .
H17B H 0.731343 0.336865 0.383308 0.124 Uiso 1 1 calc R U . . .
H17C H 0.727735 0.323967 0.317572 0.124 Uiso 1 1 calc R U . . .
C18 C 0.5965(4) 0.4119(3) 0.3864(3) 0.125(3) Uani 1 1 d . . . . .
H18A H 0.602549 0.460925 0.355432 0.187 Uiso 1 1 calc R U . . .
H18B H 0.547618 0.415419 0.391716 0.187 Uiso 1 1 calc R U . . .
H18C H 0.616745 0.393564 0.431659 0.187 Uiso 1 1 calc R U . . .
C19 C 0.61102(16) 0.37298(16) 0.10626(15) 0.0391(7) Uani 1 1 d . . . . .
C20 C 0.60457(19) 0.34566(18) 0.06043(16) 0.0465(8) Uani 1 1 d . . . . .
C21 C 0.6447(2) 0.3617(2) 0.00133(18) 0.0576(9) Uani 1 1 d . . . . .
H21 H 0.641191 0.343653 -0.030064 0.069 Uiso 1 1 calc R U . . .
C22 C 0.6894(2) 0.4032(3) -0.0127(2) 0.0711(12) Uani 1 1 d . . . . .
H22 H 0.715738 0.414348 -0.053766 0.085 Uiso 1 1 calc R U . . .
C23 C 0.6956(2) 0.4283(3) 0.0334(2) 0.0679(11) Uani 1 1 d . . . . .
H23 H 0.726698 0.456729 0.023518 0.081 Uiso 1 1 calc R U . . .
C24 C 0.65790(19) 0.4133(2) 0.09348(17) 0.0505(8) Uani 1 1 d . . . . .
C25 C 0.5567(2) 0.2998(2) 0.07213(18) 0.0606(10) Uani 1 1 d . . . . .
H25 H 0.537338 0.287549 0.119568 0.073 Uiso 1 1 calc R U . . .
C26 C 0.5914(3) 0.2275(2) 0.0691(2) 0.0892(17) Uani 1 1 d . . . . .
H26A H 0.557635 0.200708 0.077047 0.134 Uiso 1 1 calc R U . . .
H26B H 0.611992 0.237492 0.023430 0.134 Uiso 1 1 calc R U . . .
H26C H 0.627155 0.197353 0.104760 0.134 Uiso 1 1 calc R U . . .
C27 C 0.4969(2) 0.3432(3) 0.0211(2) 0.0759(12) Uani 1 1 d . . . . .
H27A H 0.474110 0.390228 0.022821 0.114 Uiso 1 1 calc R U . . .
H27B H 0.513835 0.353082 -0.025785 0.114 Uiso 1 1 calc R U . . .
H27C H 0.464197 0.314147 0.033386 0.114 Uiso 1 1 calc R U . . .
C28 C 0.6686(2) 0.4409(2) 0.1436(2) 0.0605(10) Uani 1 1 d . . . . .
H28 H 0.646586 0.415099 0.188557 0.073 Uiso 1 1 calc R U . . .
C29 C 0.7440(2) 0.4246(3) 0.1571(2) 0.0763(12) Uani 1 1 d . . . . .
H29A H 0.765983 0.371256 0.175182 0.114 Uiso 1 1 calc R U . . .
H29B H 0.766016 0.451157 0.113772 0.114 Uiso 1 1 calc R U . . .
H29C H 0.748581 0.441001 0.190924 0.114 Uiso 1 1 calc R U . . .
C30 C 0.6352(4) 0.5235(3) 0.1156(4) 0.130(3) Uani 1 1 d . . . . .
H30A H 0.586526 0.534385 0.106830 0.195 Uiso 1 1 calc R U . . .
H30B H 0.639932 0.539667 0.149569 0.195 Uiso 1 1 calc R U . . .
H30C H 0.657366 0.549824 0.072417 0.195 Uiso 1 1 calc R U . . .
Al2 Al 0.10999(5) 0.25493(5) 0.24304(5) 0.0354(2) Uani 0.9208(13) 1 d D . P A 1
P101 P 0.17594(5) 0.14162(5) 0.25005(5) 0.0485(2) Uani 0.9208(13) 1 d D . P A 1
C101 C 0.22497(19) 0.19115(19) 0.25619(18) 0.0424(8) Uani 0.9208(13) 1 d D . P A 1
O101 O 0.19245(11) 0.26094(12) 0.25247(11) 0.0402(5) Uani 0.9208(13) 1 d D . P A 1
Al2A Al 0.1199(5) 0.2963(6) 0.2471(5) 0.0354(2) Uani 0.0792(13) 1 d D . P A 2
P1A P 0.2277(5) 0.2941(5) 0.2662(5) 0.0388(4) Uani 0.0792(13) 1 d D . P A 2
C1A C 0.2279(10) 0.2168(16) 0.256(2) 0.0359(6) Uani 0.0792(13) 1 d D . P A 2
O1A O 0.1647(10) 0.2035(10) 0.2618(13) 0.03856(18) Uani 0.0792(13) 1 d D . P A 2
Si2 Si 0.32006(5) 0.16079(6) 0.27105(5) 0.0531(2) Uani 1 1 d . . . . .
N101 N 0.04523(13) 0.27067(14) 0.30818(12) 0.0408(6) Uani 1 1 d . . . . .
N102 N 0.06188(14) 0.33401(15) 0.16437(13) 0.0443(6) Uani 1 1 d . . . . .
C102 C -0.02008(16) 0.30976(18) 0.29272(16) 0.0444(7) Uani 1 1 d . . . . .
C103 C -0.04353(17) 0.3520(2) 0.22476(18) 0.0513(8) Uani 1 1 d . . . . .
H103 H -0.091638 0.372743 0.218609 0.062 Uiso 1 1 calc R U . . .
C104 C -0.00470(17) 0.36736(19) 0.16452(17) 0.0470(8) Uani 1 1 d . . . . .
C105 C -0.07088(19) 0.3115(2) 0.3485(2) 0.0621(10) Uani 1 1 d . . . . .
H10A H -0.115945 0.342741 0.327658 0.093 Uiso 1 1 calc R U . . .
H10B H -0.073463 0.261056 0.379679 0.093 Uiso 1 1 calc R U . . .
H10C H -0.056488 0.331723 0.374682 0.093 Uiso 1 1 calc R U . . .
C106 C -0.0409(2) 0.4254(2) 0.09805(19) 0.0661(11) Uani 1 1 d . . . . .
H10D H -0.089270 0.444119 0.107362 0.099 Uiso 1 1 calc R U . . .
H10E H -0.019986 0.466331 0.076977 0.099 Uiso 1 1 calc R U . . .
H10F H -0.037284 0.403811 0.066348 0.099 Uiso 1 1 calc R U . . .
C107 C 0.07031(15) 0.23742(17) 0.37887(15) 0.0390(7) Uani 1 1 d . . . . .
C108 C 0.07771(17) 0.16218(18) 0.42066(16) 0.0435(7) Uani 1 1 d . . . . .
C109 C 0.10663(18) 0.1313(2) 0.48599(17) 0.0514(8) Uani 1 1 d . . . . .
H109 H 0.112118 0.080223 0.516166 0.062 Uiso 1 1 calc R U . . .
C110 C 0.12732(18) 0.1731(2) 0.50756(17) 0.0540(9) Uani 1 1 d . . . . .
H110 H 0.147384 0.150471 0.552112 0.065 Uiso 1 1 calc R U . . .
C111 C 0.11942(19) 0.2466(2) 0.46579(19) 0.0534(9) Uani 1 1 d . . . . .
H111 H 0.134067 0.274806 0.481455 0.064 Uiso 1 1 calc R U . . .
C112 C 0.09004(17) 0.28082(19) 0.40033(17) 0.0469(8) Uani 1 1 d . . . . .
C113 C 0.0544(2) 0.1135(2) 0.4001(2) 0.0610(10) Uani 1 1 d . . . . .
H113 H 0.046072 0.140210 0.349013 0.073 Uiso 1 1 calc R U . . .
C114 C 0.1059(3) 0.0395(3) 0.4168(2) 0.0820(14) Uani 1 1 d . . . . .
H11A H 0.087873 0.010918 0.402395 0.123 Uiso 1 1 calc R U . . .
H11B H 0.148550 0.046963 0.392258 0.123 Uiso 1 1 calc R U . . .
H11C H 0.114799 0.012325 0.466765 0.123 Uiso 1 1 calc R U . . .
C115 C -0.0128(3) 0.0999(3) 0.4359(3) 0.0940(17) Uani 1 1 d . . . . .
H11D H -0.047087 0.147500 0.425598 0.141 Uiso 1 1 calc R U . . .
H11E H -0.029042 0.072138 0.418977 0.141 Uiso 1 1 calc R U . . .
H11F H -0.005173 0.071287 0.485951 0.141 Uiso 1 1 calc R U . . .
C116 C 0.0803(2) 0.3632(2) 0.3554(2) 0.0688(11) Uani 1 1 d . . . . .
H116 H 0.056204 0.377828 0.312139 0.083 Uiso 1 1 calc R U . . .
C117 C 0.1488(3) 0.3815(2) 0.3346(3) 0.0853(14) Uani 1 1 d . . . . .
H11G H 0.140448 0.435026 0.305703 0.128 Uiso 1 1 calc R U . . .
H11H H 0.174303 0.366149 0.376169 0.128 Uiso 1 1 calc R U . . .
H11I H 0.175388 0.355175 0.308448 0.128 Uiso 1 1 calc R U . . .
C118 C 0.0341(3) 0.4075(3) 0.3924(3) 0.1055(19) Uani 1 1 d . . . . .
H11J H 0.028093 0.460525 0.363051 0.158 Uiso 1 1 calc R U . . .
H11K H -0.010647 0.397640 0.401377 0.158 Uiso 1 1 calc R U . . .
H11L H 0.055364 0.392319 0.436362 0.158 Uiso 1 1 calc R U . . .
C119 C 0.10154(17) 0.35634(18) 0.10096(15) 0.0441(7) Uani 1 1 d . . . . .
C120 C 0.1104(2) 0.31855(19) 0.06106(17) 0.0517(8) Uani 1 1 d . . . . .
C121 C 0.1496(2) 0.3401(2) 0.00165(18) 0.0566(9) Uani 1 1 d . . . . .
H121 H 0.155742 0.315608 -0.026498 0.068 Uiso 1 1 calc R U . . .
C122 C 0.1794(2) 0.3955(2) -0.01736(18) 0.0616(10) Uani 1 1 d . . . . .
H122 H 0.205583 0.409573 -0.058521 0.074 Uiso 1 1 calc R U . . .
C123 C 0.1715(2) 0.4309(2) 0.02336(18) 0.0628(10) Uani 1 1 d . . . . .
H123 H 0.192787 0.469040 0.010159 0.075 Uiso 1 1 calc R U . . .
C124 C 0.1327(2) 0.4115(2) 0.08390(17) 0.0532(9) Uani 1 1 d . . . . .
C125 C 0.0780(3) 0.2566(2) 0.0792(2) 0.0714(12) Uani 1 1 d . . . . .
H125 H 0.063049 0.239647 0.128497 0.086 Uiso 1 1 calc R U . . .
C126 C 0.1275(4) 0.1896(3) 0.0727(3) 0.109(2) Uani 1 1 d . . . . .
H12A H 0.168419 0.171859 0.100812 0.164 Uiso 1 1 calc R U . . .
H12B H 0.105198 0.150061 0.088999 0.164 Uiso 1 1 calc R U . . .
H12C H 0.140524 0.203823 0.024215 0.164 Uiso 1 1 calc R U . . .
C127 C 0.0157(3) 0.2824(4) 0.0353(3) 0.108(2) Uani 1 1 d . . . . .
H12D H -0.003316 0.240875 0.048800 0.162 Uiso 1 1 calc R U . . .
H12E H -0.018787 0.322306 0.042250 0.162 Uiso 1 1 calc R U . . .
H12F H 0.028633 0.300701 -0.013519 0.162 Uiso 1 1 calc R U . . .
C128 C 0.1268(3) 0.4512(2) 0.1279(2) 0.0683(11) Uani 1 1 d . . . . .
H128 H 0.101593 0.427199 0.171062 0.082 Uiso 1 1 calc R U . . .
C129 C 0.1979(3) 0.4451(3) 0.1486(3) 0.0905(16) Uani 1 1 d . . . . .
H12G H 0.223457 0.392797 0.173383 0.136 Uiso 1 1 calc R U . . .
H12H H 0.222992 0.469691 0.106939 0.136 Uiso 1 1 calc R U . . .
H12I H 0.192562 0.469084 0.178620 0.136 Uiso 1 1 calc R U . . .
C130 C 0.0863(4) 0.5318(3) 0.0894(3) 0.111(2) Uani 1 1 d . . . . .
H13A H 0.082788 0.556820 0.118128 0.167 Uiso 1 1 calc R U . . .
H13B H 0.109464 0.555948 0.046116 0.167 Uiso 1 1 calc R U . . .
H13C H 0.040309 0.534679 0.079091 0.167 Uiso 1 1 calc R U . . .
C131 C 0.3342(2) 0.1443(3) 0.3607(2) 0.0728(13) Uani 1 1 d . . . . .
H131 H 0.384472 0.122762 0.370459 0.087 Uiso 1 1 calc R U . . .
C132 C 0.2988(3) 0.0878(3) 0.4143(2) 0.0968(18) Uani 1 1 d . . . . .
H13D H 0.313477 0.042584 0.408336 0.145 Uiso 1 1 calc R U . . .
H13E H 0.311118 0.076084 0.460878 0.145 Uiso 1 1 calc R U . . .
H13F H 0.249125 0.108711 0.407956 0.145 Uiso 1 1 calc R U . . .
C133 C 0.3110(3) 0.2150(4) 0.3703(3) 0.113(2) Uani 1 1 d . . . . .
H13G H 0.333603 0.251364 0.336072 0.170 Uiso 1 1 calc R U . . .
H13H H 0.261331 0.235766 0.364027 0.170 Uiso 1 1 calc R U . . .
H13I H 0.323324 0.203139 0.416949 0.170 Uiso 1 1 calc R U . . .
C134 C 0.3579(2) 0.0713(3) 0.2648(3) 0.0813(14) Uani 1 1 d . . . . .
H134 H 0.328357 0.038511 0.293707 0.098 Uiso 1 1 calc R U . . .
C135 C 0.3568(3) 0.0786(4) 0.1915(3) 0.115(2) Uani 1 1 d . . . . .
H13J H 0.310416 0.104842 0.172141 0.173 Uiso 1 1 calc R U . . .
H13K H 0.388512 0.106391 0.161959 0.173 Uiso 1 1 calc R U . . .
H13L H 0.370660 0.029122 0.193631 0.173 Uiso 1 1 calc R U . . .
C136 C 0.4299(3) 0.0303(4) 0.2961(3) 0.124(3) Uani 1 1 d . . . . .
H13M H 0.429865 0.026081 0.342666 0.185 Uiso 1 1 calc R U . . .
H13N H 0.444104 -0.019318 0.298636 0.185 Uiso 1 1 calc R U . . .
H13O H 0.461955 0.057951 0.266965 0.185 Uiso 1 1 calc R U . . .
C137 C 0.3531(2) 0.2415(3) 0.2068(3) 0.0858(14) Uani 1 1 d . . . . .
H137 H 0.329942 0.283225 0.218796 0.103 Uiso 1 1 calc R U . . .
C138 C 0.3326(3) 0.2697(4) 0.1321(3) 0.113(2) Uani 1 1 d . . . . .
H13P H 0.283175 0.278257 0.129461 0.170 Uiso 1 1 calc R U . . .
H13Q H 0.344236 0.316196 0.102805 0.170 Uiso 1 1 calc R U . . .
H13R H 0.357084 0.232696 0.115929 0.170 Uiso 1 1 calc R U . . .
C139 C 0.4301(3) 0.2268(4) 0.2151(4) 0.124(2) Uani 1 1 d . . . . .
H13S H 0.440702 0.208875 0.263781 0.186 Uiso 1 1 calc R U . . .
H13T H 0.455822 0.189256 0.199975 0.186 Uiso 1 1 calc R U . . .
H13U H 0.442974 0.272756 0.186851 0.186 Uiso 1 1 calc R U . . .
Al3 Al 0.85273(4) 0.25757(5) 0.74868(4) 0.03323(19) Uani 1 1 d . . . . .
C201 C 0.8728(2) 0.3313(2) 0.76852(19) 0.0558(9) Uani 1 1 d . . . . .
P201 P 0.89254(10) 0.38712(8) 0.78335(8) 0.0955(5) Uani 1 1 d . . . . .
O201 O 0.76787(12) 0.26597(14) 0.74708(12) 0.0526(6) Uani 1 1 d . . . . .
Si3 Si 0.68531(5) 0.29596(6) 0.75160(5) 0.0549(3) Uani 1 1 d . . . . .
N201 N 0.90702(13) 0.16498(14) 0.81208(12) 0.0393(6) Uani 1 1 d . . . . .
N202 N 0.90188(12) 0.26032(13) 0.66801(12) 0.0339(5) Uani 1 1 d . . . . .
C202 C 0.97424(17) 0.14870(18) 0.80078(16) 0.0444(7) Uani 1 1 d . . . . .
C203 C 1.00308(17) 0.18755(17) 0.73774(16) 0.0428(7) Uani 1 1 d . . . . .
H203 H 1.050846 0.181007 0.738279 0.051 Uiso 1 1 calc R U . . .
C204 C 0.96995(16) 0.23492(16) 0.67397(15) 0.0382(7) Uani 1 1 d . . . . .
C205 C 1.0231(2) 0.0847(2) 0.85553(19) 0.0650(11) Uani 1 1 d . . . . .
H20A H 1.070011 0.081189 0.838121 0.098 Uiso 1 1 calc R U . . .
H20B H 1.018978 0.092368 0.896865 0.098 Uiso 1 1 calc R U . . .
H20C H 1.012247 0.038654 0.867291 0.098 Uiso 1 1 calc R U . . .
C206 C 1.01466(18) 0.2565(2) 0.61106(17) 0.0516(8) Uani 1 1 d . . . . .
H20D H 1.062829 0.232890 0.625179 0.077 Uiso 1 1 calc R U . . .
H20E H 1.004206 0.240308 0.579333 0.077 Uiso 1 1 calc R U . . .
H20F H 1.006050 0.310487 0.587744 0.077 Uiso 1 1 calc R U . . .
C207 C 0.88127(17) 0.11472(18) 0.87614(15) 0.0444(7) Uani 1 1 d . . . . .
C208 C 0.8835(2) 0.1200(2) 0.93689(18) 0.0567(9) Uani 1 1 d . . . . .
C209 C 0.8592(2) 0.0694(3) 0.99736(18) 0.0670(11) Uani 1 1 d . . . . .
H209 H 0.859322 0.072150 1.039457 0.080 Uiso 1 1 calc R U . . .
C210 C 0.8357(2) 0.0167(2) 0.9969(2) 0.0661(11) Uani 1 1 d . . . . .
H210 H 0.820217 -0.017147 1.038744 0.079 Uiso 1 1 calc R U . . .
C211 C 0.8339(2) 0.0119(2) 0.93649(19) 0.0617(10) Uani 1 1 d . . . . .
H211 H 0.817585 -0.025487 0.937081 0.074 Uiso 1 1 calc R U . . .
C212 C 0.85589(19) 0.06152(18) 0.87453(17) 0.0501(8) Uani 1 1 d . . . . .
C213 C 0.9112(3) 0.1754(3) 0.9419(2) 0.0784(13) Uani 1 1 d . . . . .
H213 H 0.931653 0.202210 0.896173 0.094 Uiso 1 1 calc R U . . .
C214 C 0.8545(4) 0.2315(3) 0.9557(3) 0.105(2) Uani 1 1 d . . . . .
H21A H 0.873293 0.266983 0.958776 0.157 Uiso 1 1 calc R U . . .
H21B H 0.820892 0.257883 0.917990 0.157 Uiso 1 1 calc R U . . .
H21C H 0.832376 0.206373 0.999415 0.157 Uiso 1 1 calc R U . . .
C215 C 0.9683(3) 0.1367(3) 0.9976(2) 0.0979(18) Uani 1 1 d . . . . .
H21D H 1.004713 0.100326 0.987432 0.147 Uiso 1 1 calc R U . . .
H21E H 0.987169 0.173731 0.997368 0.147 Uiso 1 1 calc R U . . .
H21F H 0.949152 0.111447 1.043214 0.147 Uiso 1 1 calc R U . . .
C216 C 0.8522(3) 0.0562(2) 0.8084(2) 0.0668(11) Uani 1 1 d . . . . .
H216 H 0.846123 0.107276 0.769630 0.080 Uiso 1 1 calc R U . . .
C217 C 0.7910(3) 0.0316(3) 0.8050(2) 0.0788(13) Uani 1 1 d . . . . .
H21G H 0.748880 0.063369 0.814157 0.118 Uiso 1 1 calc R U . . .
H21H H 0.788261 0.035607 0.758878 0.118 Uiso 1 1 calc R U . . .
H21I H 0.796672 -0.019956 0.839766 0.118 Uiso 1 1 calc R U . . .
C218 C 0.9173(3) 0.0081(3) 0.7945(3) 0.1013(19) Uani 1 1 d . . . . .
H21J H 0.912479 0.006357 0.751403 0.152 Uiso 1 1 calc R U . . .
H21K H 0.955067 0.028773 0.790087 0.152 Uiso 1 1 calc R U . . .
H21L H 0.926845 -0.042048 0.832787 0.152 Uiso 1 1 calc R U . . .
C219 C 0.87216(16) 0.29716(17) 0.59928(15) 0.0382(6) Uani 1 1 d . . . . .
C220 C 0.86016(17) 0.37386(18) 0.56065(16) 0.0435(7) Uani 1 1 d . . . . .
C221 C 0.8308(2) 0.4073(2) 0.49520(17) 0.0545(9) Uani 1 1 d . . . . .
H221 H 0.821460 0.459406 0.468183 0.065 Uiso 1 1 calc R U . . .
C222 C 0.8151(2) 0.3661(2) 0.46886(17) 0.0562(9) Uani 1 1 d . . . . .
H222 H 0.795176 0.390104 0.424082 0.067 Uiso 1 1 calc R U . . .
C223 C 0.82796(19) 0.2910(2) 0.50688(18) 0.0522(8) Uani 1 1 d . . . . .
H223 H 0.817701 0.263185 0.487783 0.063 Uiso 1 1 calc R U . . .
C224 C 0.85585(17) 0.25471(18) 0.57302(16) 0.0428(7) Uani 1 1 d . . . . .
C225 C 0.87719(19) 0.42233(18) 0.58581(18) 0.0509(8) Uani 1 1 d . . . . .
H225 H 0.901224 0.389265 0.631415 0.061 Uiso 1 1 calc R U . . .
C226 C 0.8131(2) 0.4750(2) 0.5966(3) 0.0730(12) Uani 1 1 d . . . . .
H22A H 0.825601 0.505483 0.612851 0.109 Uiso 1 1 calc R U . . .
H22B H 0.787806 0.506986 0.552872 0.109 Uiso 1 1 calc R U . . .
H22C H 0.784301 0.446492 0.631233 0.109 Uiso 1 1 calc R U . . .
C227 C 0.9256(2) 0.4660(2) 0.5356(2) 0.0687(11) Uani 1 1 d . . . . .
H22D H 0.966908 0.431433 0.528915 0.103 Uiso 1 1 calc R U . . .
H22E H 0.902378 0.500474 0.490978 0.103 Uiso 1 1 calc R U . . .
H22F H 0.938172 0.493911 0.554896 0.103 Uiso 1 1 calc R U . . .
C228 C 0.8693(2) 0.1716(2) 0.61383(19) 0.0569(9) Uani 1 1 d . . . . .
H228 H 0.864417 0.160085 0.663824 0.068 Uiso 1 1 calc R U . . .
C229 C 0.8182(3) 0.1419(2) 0.5985(3) 0.0756(12) Uani 1 1 d . . . . .
H22G H 0.829740 0.088005 0.626465 0.113 Uiso 1 1 calc R U . . .
H22H H 0.771974 0.164653 0.609898 0.113 Uiso 1 1 calc R U . . .
H22I H 0.820155 0.153945 0.549350 0.113 Uiso 1 1 calc R U . . .
C230 C 0.9420(3) 0.1306(3) 0.6042(4) 0.110(2) Uani 1 1 d . . . . .
H23A H 0.948697 0.077137 0.631384 0.165 Uiso 1 1 calc R U . . .
H23B H 0.949672 0.142801 0.555207 0.165 Uiso 1 1 calc R U . . .
H23C H 0.974348 0.145501 0.619896 0.165 Uiso 1 1 calc R U . . .
C231 C 0.6568(3) 0.2240(3) 0.8326(3) 0.104(2) Uani 1 1 d . . . . .
H231 H 0.669226 0.178827 0.825050 0.125 Uiso 1 1 calc R U . . .
C232 C 0.6923(4) 0.1998(4) 0.8977(3) 0.163(4) Uani 1 1 d . . . . .
H23D H 0.741812 0.188603 0.890207 0.245 Uiso 1 1 calc R U . . .
H23E H 0.677383 0.239494 0.911879 0.245 Uiso 1 1 calc R U . . .
H23F H 0.681103 0.155377 0.933926 0.245 Uiso 1 1 calc R U . . .
C233 C 0.5798(4) 0.2415(5) 0.8438(5) 0.157(3) Uani 1 1 d . . . . .
H23G H 0.556547 0.257508 0.800711 0.235 Uiso 1 1 calc R U . . .
H23H H 0.568504 0.197137 0.880050 0.235 Uiso 1 1 calc R U . . .
H23I H 0.564784 0.281254 0.858003 0.235 Uiso 1 1 calc R U . . .
C234 C 0.6608(3) 0.3902(3) 0.7462(3) 0.0861(14) Uani 1 1 d . . . . .
H234 H 0.686357 0.418380 0.705238 0.103 Uiso 1 1 calc R U . . .
C235 C 0.6831(4) 0.3967(4) 0.8038(4) 0.140(3) Uani 1 1 d . . . . .
H23J H 0.731520 0.369346 0.814097 0.209 Uiso 1 1 calc R U . . .
H23K H 0.676830 0.449030 0.790657 0.209 Uiso 1 1 calc R U . . .
H23L H 0.655749 0.376064 0.844850 0.209 Uiso 1 1 calc R U . . .
C236 C 0.5858(3) 0.4315(4) 0.7272(5) 0.153(4) Uani 1 1 d . . . . .
H23M H 0.573520 0.425616 0.688888 0.230 Uiso 1 1 calc R U . . .
H23N H 0.557324 0.411285 0.767315 0.230 Uiso 1 1 calc R U . . .
H23O H 0.578404 0.484250 0.713122 0.230 Uiso 1 1 calc R U . . .
C237 C 0.6455(2) 0.2997(3) 0.6768(3) 0.0919(16) Uani 1 1 d . . . . .
H237 H 0.594713 0.317175 0.680606 0.110 Uiso 1 1 calc R U . . .
C238 C 0.6634(4) 0.2232(5) 0.6796(5) 0.163(4) Uani 1 1 d . . . . .
H23P H 0.649460 0.188520 0.724196 0.244 Uiso 1 1 calc R U . . .
H23Q H 0.639457 0.226253 0.642159 0.244 Uiso 1 1 calc R U . . .
H23R H 0.712904 0.205571 0.674078 0.244 Uiso 1 1 calc R U . . .
C239 C 0.6668(3) 0.3552(4) 0.6075(3) 0.115(2) Uani 1 1 d . . . . .
H23S H 0.654847 0.403882 0.606803 0.173 Uiso 1 1 calc R U . . .
H23T H 0.716246 0.338281 0.601694 0.173 Uiso 1 1 calc R U . . .
H23U H 0.642798 0.358964 0.569776 0.173 Uiso 1 1 calc R U . . .
Al4 Al 0.35537(4) 0.24420(5) 0.75351(4) 0.0366(2) Uani 1 1 d . . . . .
C301 C 0.3862(2) 0.3244(2) 0.7530(2) 0.0421(9) Uani 0.776(3) 1 d . . P B 1
P301 P 0.41212(9) 0.38400(8) 0.75499(8) 0.0692(5) Uani 0.776(3) 1 d . . P B 1
O301 O 0.2672(2) 0.2677(3) 0.7543(3) 0.0411(12) Uani 0.776(3) 1 d . . P B 1
Si4 Si 0.18777(8) 0.30739(10) 0.75994(9) 0.0453(4) Uani 0.776(3) 1 d . . P B 1
C331 C 0.1505(4) 0.2366(4) 0.8315(5) 0.124(3) Uani 0.776(3) 1 d . U P B 1
H331 H 0.099761 0.256752 0.833279 0.149 Uiso 0.776(3) 1 calc R U P B 1
C332 C 0.1765(5) 0.1993(5) 0.8930(4) 0.142(4) Uani 0.776(3) 1 d . U P B 1
H33D H 0.168550 0.232229 0.914697 0.213 Uiso 0.776(3) 1 calc R U P B 1
H33E H 0.154948 0.159524 0.920709 0.213 Uiso 0.776(3) 1 calc R U P B 1
H33F H 0.225822 0.177770 0.890383 0.213 Uiso 0.776(3) 1 calc R U P B 1
C333 C 0.1707(7) 0.1682(7) 0.8053(9) 0.200(5) Uani 0.776(3) 1 d . U P B 1
H33G H 0.153613 0.189273 0.758144 0.300 Uiso 0.776(3) 1 calc R U P B 1
H33H H 0.220518 0.147355 0.806231 0.300 Uiso 0.776(3) 1 calc R U P B 1
H33I H 0.149643 0.129109 0.836558 0.300 Uiso 0.776(3) 1 calc R U P B 1
C334 C 0.1793(3) 0.3848(4) 0.7815(4) 0.079(2) Uani 0.776(3) 1 d . . P B 1
H334 H 0.212234 0.363455 0.820441 0.095 Uiso 0.776(3) 1 calc R U P B 1
C335 C 0.1117(5) 0.4183(5) 0.8069(4) 0.148(5) Uani 0.776(3) 1 d . . P B 1
H33J H 0.094657 0.378740 0.844112 0.222 Uiso 0.776(3) 1 calc R U P B 1
H33K H 0.118073 0.450898 0.824282 0.222 Uiso 0.776(3) 1 calc R U P B 1
H33L H 0.078581 0.447150 0.768613 0.222 Uiso 0.776(3) 1 calc R U P B 1
C336 C 0.2022(4) 0.4492(5) 0.7243(7) 0.148(5) Uani 0.776(3) 1 d . . P B 1
H33M H 0.246062 0.430252 0.706026 0.222 Uiso 0.776(3) 1 calc R U P B 1
H33N H 0.167860 0.477627 0.687123 0.222 Uiso 0.776(3) 1 calc R U P B 1
H33O H 0.207352 0.481375 0.742792 0.222 Uiso 0.776(3) 1 calc R U P B 1
C337 C 0.1401(4) 0.3383(8) 0.6804(5) 0.099(3) Uani 0.776(3) 1 d . . P B 1
H337 H 0.133273 0.289336 0.692245 0.119 Uiso 0.776(3) 1 calc R U P B 1
C338 C 0.0676(3) 0.3801(6) 0.6725(4) 0.0728(19) Uani 0.776(3) 1 d . . P B 1
H38D H 0.047297 0.370026 0.718250 0.109 Uiso 0.776(3) 1 calc R U P B 1
H38E H 0.063255 0.433162 0.645870 0.109 Uiso 0.776(3) 1 calc R U P B 1
H38F H 0.043834 0.364953 0.648121 0.109 Uiso 0.776(3) 1 calc R U P B 1
C339 C 0.1776(5) 0.3467(10) 0.6183(5) 0.077(2) Uani 0.776(3) 1 d . . P B 1
H39D H 0.225118 0.316359 0.629816 0.116 Uiso 0.776(3) 1 calc R U P B 1
H39E H 0.156938 0.330628 0.592289 0.116 Uiso 0.776(3) 1 calc R U P B 1
H39F H 0.176359 0.398837 0.590038 0.116 Uiso 0.776(3) 1 calc R U P B 1
P3B P 0.3166(3) 0.3424(3) 0.7604(3) 0.0649(15) Uani 0.224(3) 1 d D . P B 2
C3B C 0.2574(7) 0.2992(9) 0.7621(10) 0.047(5) Uani 0.224(3) 1 d D . P B 2
O3B O 0.2750(9) 0.2357(8) 0.7579(10) 0.035(3) Uani 0.224(3) 1 d D . P B 2
Si3B Si 0.1621(4) 0.3320(4) 0.7664(3) 0.0561(16) Uani 0.224(3) 1 d D . P B 2
C31B C 0.1401(11) 0.2639(12) 0.8542(12) 0.124(3) Uani 0.224(3) 1 d D . P B 2
H31A H 0.148926 0.275797 0.890874 0.149 Uiso 0.224(3) 1 calc R U P B 2
C32B C 0.0659(11) 0.2691(15) 0.8528(14) 0.142(4) Uani 0.224(3) 1 d D . P B 2
H32D H 0.038251 0.320260 0.840325 0.213 Uiso 0.224(3) 1 calc R U P B 2
H32E H 0.058558 0.254487 0.818586 0.213 Uiso 0.224(3) 1 calc R U P B 2
H32F H 0.052414 0.236103 0.898596 0.213 Uiso 0.224(3) 1 calc R U P B 2
C33B C 0.173(2) 0.1798(14) 0.875(3) 0.200(5) Uani 0.224(3) 1 d D . P B 2
H33P H 0.223270 0.168229 0.877589 0.300 Uiso 0.224(3) 1 calc R U P B 2
H33Q H 0.155992 0.149969 0.919706 0.300 Uiso 0.224(3) 1 calc R U P B 2
H33R H 0.162137 0.168353 0.839696 0.300 Uiso 0.224(3) 1 calc R U P B 2
C34B C 0.1379(14) 0.4258(9) 0.7646(13) 0.113(12) Uani 0.224(3) 1 d D . P B 2
H34A H 0.170815 0.419494 0.797972 0.136 Uiso 0.224(3) 1 calc R U P B 2
C35B C 0.0692(16) 0.4475(17) 0.795(2) 0.19(2) Uani 0.224(3) 1 d D . P B 2
H35D H 0.063011 0.405118 0.837668 0.284 Uiso 0.224(3) 1 calc R U P B 2
H35E H 0.066542 0.488815 0.804148 0.284 Uiso 0.224(3) 1 calc R U P B 2
H35F H 0.033211 0.462569 0.761503 0.284 Uiso 0.224(3) 1 calc R U P B 2
C36B C 0.1515(14) 0.4896(10) 0.6967(13) 0.111(10) Uani 0.224(3) 1 d D . P B 2
H36D H 0.196748 0.472742 0.679246 0.166 Uiso 0.224(3) 1 calc R U P B 2
H36E H 0.116507 0.505172 0.662390 0.166 Uiso 0.224(3) 1 calc R U P B 2
H36F H 0.149838 0.531418 0.705036 0.166 Uiso 0.224(3) 1 calc R U P B 2
C37B C 0.1245(14) 0.331(3) 0.6934(16) 0.099(3) Uani 0.224(3) 1 d D . P B 2
H37A H 0.126844 0.277854 0.708456 0.119 Uiso 0.224(3) 1 calc R U P B 2
C38B C 0.0494(12) 0.373(2) 0.6859(16) 0.0728(19) Uani 0.224(3) 1 d D . P B 2
H38G H 0.027003 0.353533 0.730895 0.109 Uiso 0.224(3) 1 calc R U P B 2
H38H H 0.044350 0.425452 0.669429 0.109 Uiso 0.224(3) 1 calc R U P B 2
H38I H 0.028044 0.366339 0.652662 0.109 Uiso 0.224(3) 1 calc R U P B 2
C39B C 0.166(2) 0.354(4) 0.628(2) 0.077(2) Uani 0.224(3) 1 d D . P B 2
H39G H 0.213790 0.323530 0.638597 0.116 Uiso 0.224(3) 1 calc R U P B 2
H39H H 0.147677 0.347074 0.593619 0.116 Uiso 0.224(3) 1 calc R U P B 2
H39I H 0.163983 0.406188 0.610386 0.116 Uiso 0.224(3) 1 calc R U P B 2
N301 N 0.40455(13) 0.15450(14) 0.82499(12) 0.0375(5) Uani 1 1 d . . . . .
N302 N 0.39839(13) 0.22599(15) 0.67837(13) 0.0404(6) Uani 1 1 d . . . . .
C302 C 0.47118(17) 0.13028(19) 0.81378(17) 0.0449(7) Uani 1 1 d . . . . .
C303 C 0.49966(18) 0.1523(2) 0.74787(18) 0.0527(9) Uani 1 1 d . . . . .
H303 H 0.548156 0.140175 0.745732 0.063 Uiso 1 1 calc R U . . .
C304 C 0.46480(18) 0.1903(2) 0.68454(17) 0.0515(8) Uani 1 1 d . . . . .
C305 C 0.51932(19) 0.0765(2) 0.87341(19) 0.0588(9) Uani 1 1 d . . . . .
H30D H 0.565799 0.064801 0.855958 0.088 Uiso 1 1 calc R U . . .
H30E H 0.518436 0.098706 0.904088 0.088 Uiso 1 1 calc R U . . .
H30F H 0.505169 0.031044 0.899132 0.088 Uiso 1 1 calc R U . . .
C306 C 0.5064(2) 0.1886(3) 0.6225(2) 0.0742(13) Uani 1 1 d . . . . .
H30G H 0.553946 0.160027 0.636874 0.111 Uiso 1 1 calc R U . . .
H30H H 0.487501 0.165456 0.602463 0.111 Uiso 1 1 calc R U . . .
H30I H 0.504966 0.239370 0.588000 0.111 Uiso 1 1 calc R U . . .
C307 C 0.37788(16) 0.11486(17) 0.89264(15) 0.0401(7) Uani 1 1 d . . . . .
C308 C 0.37328(18) 0.1381(2) 0.94366(16) 0.0484(8) Uani 1 1 d . . . . .
C309 C 0.3475(2) 0.0974(3) 1.00819(18) 0.0625(10) Uani 1 1 d . . . . .
H309 H 0.342979 0.112572 1.043484 0.075 Uiso 1 1 calc R U . . .
C310 C 0.3288(2) 0.0362(3) 1.02112(19) 0.0693(12) Uani 1 1 d . . . . .
H310 H 0.312174 0.008733 1.065519 0.083 Uiso 1 1 calc R U . . .
C311 C 0.3337(2) 0.0142(2) 0.9706(2) 0.0637(10) Uani 1 1 d . . . . .
H311 H 0.320310 -0.028496 0.980654 0.076 Uiso 1 1 calc R U . . .
C312 C 0.35777(18) 0.05282(19) 0.90491(18) 0.0497(8) Uani 1 1 d . . . . .
C313 C 0.3958(2) 0.2035(2) 0.93303(18) 0.0599(10) Uani 1 1 d . . . . .
H313 H 0.416209 0.223101 0.885852 0.072 Uiso 1 1 calc R U . . .
C314 C 0.3353(3) 0.2653(3) 0.9357(3) 0.0913(15) Uani 1 1 d . . . . .
H31B H 0.351241 0.306974 0.928686 0.137 Uiso 1 1 calc R U . . .
H31C H 0.302362 0.281709 0.899264 0.137 Uiso 1 1 calc R U . . .
H31D H 0.313204 0.246929 0.980918 0.137 Uiso 1 1 calc R U . . .
C315 C 0.4513(3) 0.1805(3) 0.9859(2) 0.0837(15) Uani 1 1 d . . . . .
H31E H 0.464858 0.224054 0.977665 0.126 Uiso 1 1 calc R U . . .
H31F H 0.433191 0.159419 1.032817 0.126 Uiso 1 1 calc R U . . .
H31G H 0.491242 0.143411 0.980856 0.126 Uiso 1 1 calc R U . . .
C316 C 0.3622(2) 0.0265(2) 0.8499(2) 0.0604(10) Uani 1 1 d . . . . .
H316 H 0.360797 0.070240 0.803741 0.073 Uiso 1 1 calc R U . . .
C317 C 0.3033(3) -0.0031(3) 0.8519(3) 0.0879(14) Uani 1 1 d . . . . .
H31H H 0.259828 0.034243 0.849156 0.132 Uiso 1 1 calc R U . . .
H31I H 0.306739 -0.014124 0.812618 0.132 Uiso 1 1 calc R U . . .
H31J H 0.305297 -0.048367 0.895168 0.132 Uiso 1 1 calc R U . . .
C318 C 0.4288(3) -0.0325(3) 0.8543(4) 0.107(2) Uani 1 1 d . . . . .
H31K H 0.467515 -0.014440 0.853062 0.161 Uiso 1 1 calc R U . . .
H31L H 0.430176 -0.077669 0.897519 0.161 Uiso 1 1 calc R U . . .
H31M H 0.431617 -0.043426 0.814969 0.161 Uiso 1 1 calc R U . . .
C319 C 0.36609(17) 0.25744(18) 0.61173(15) 0.0439(7) Uani 1 1 d . . . . .
C320 C 0.36923(19) 0.3280(2) 0.56096(17) 0.0536(9) Uani 1 1 d . . . . .
C321 C 0.3381(2) 0.3543(2) 0.49741(18) 0.0622(10) Uani 1 1 d . . . . .
H321 H 0.339406 0.401822 0.461905 0.075 Uiso 1 1 calc R U . . .
C322 C 0.3063(2) 0.3149(3) 0.4844(2) 0.0647(11) Uani 1 1 d . . . . .
H322 H 0.286533 0.334549 0.440146 0.078 Uiso 1 1 calc R U . . .
C323 C 0.3025(2) 0.2471(2) 0.5348(2) 0.0603(10) Uani 1 1 d . . . . .
H323 H 0.279448 0.220242 0.525240 0.072 Uiso 1 1 calc R U . . .
C324 C 0.33161(18) 0.2165(2) 0.59958(17) 0.0493(8) Uani 1 1 d . . . . .
C325 C 0.4017(3) 0.3757(2) 0.5727(2) 0.0706(12) Uani 1 1 d . . . . .
H325 H 0.422970 0.346239 0.619907 0.085 Uiso 1 1 calc R U . . .
C326 C 0.3474(4) 0.4443(3) 0.5715(3) 0.0995(18) Uani 1 1 d . . . . .
H32G H 0.369261 0.474849 0.579208 0.149 Uiso 1 1 calc R U . . .
H32H H 0.324171 0.473070 0.526432 0.149 Uiso 1 1 calc R U . . .
H32I H 0.313971 0.429052 0.608013 0.149 Uiso 1 1 calc R U . . .
C327 C 0.4597(4) 0.3968(4) 0.5194(3) 0.123(3) Uani 1 1 d . . . . .
H32J H 0.479768 0.427798 0.528474 0.185 Uiso 1 1 calc R U . . .
H32K H 0.495191 0.351622 0.523875 0.185 Uiso 1 1 calc R U . . .
H32L H 0.440579 0.424253 0.472465 0.185 Uiso 1 1 calc R U . . .
C328 C 0.3245(2) 0.1417(2) 0.65482(19) 0.0545(9) Uani 1 1 d . . . . .
H328 H 0.334008 0.137693 0.700283 0.065 Uiso 1 1 calc R U . . .
C329 C 0.2545(3) 0.1342(4) 0.6589(4) 0.149(4) Uani 1 1 d . . . . .
H32M H 0.221297 0.175688 0.664406 0.223 Uiso 1 1 calc R U . . .
H32N H 0.244229 0.134542 0.616291 0.223 Uiso 1 1 calc R U . . .
H32O H 0.251789 0.087457 0.698538 0.223 Uiso 1 1 calc R U . . .
C330 C 0.3766(5) 0.0798(3) 0.6464(4) 0.183(5) Uani 1 1 d . . . . .
H33S H 0.422179 0.086239 0.643857 0.274 Uiso 1 1 calc R U . . .
H33T H 0.374800 0.032665 0.685953 0.274 Uiso 1 1 calc R U . . .
H33V H 0.367239 0.079750 0.603706 0.274 Uiso 1 1 calc R U . . .

loop_
_atom_site_aniso_label
_atom_site_aniso_U_11
_atom_site_aniso_U_22
_atom_site_aniso_U_33
_atom_site_aniso_U_23
_atom_site_aniso_U_13
_atom_site_aniso_U_12
Al1 0.0390(4) 0.0290(4) 0.0274(4) -0.0123(3) 0.0019(3) -0.0087(3)
P1 0.0420(4) 0.0334(4) 0.0419(4) -0.0186(3) -0.0009(3) -0.0095(3)
C1 0.0433(16) 0.0339(15) 0.0278(14) -0.0129(12) 0.0019(12) -0.0099(12)
O1 0.0438(11) 0.0365(11) 0.0385(11) -0.0180(9) 0.0004(9) -0.0127(9)
Si1 0.0362(4) 0.0426(5) 0.0316(4) -0.0158(3) 0.0021(3) -0.0091(3)
C31 0.0402(17) 0.067(2) 0.0355(16) -0.0191(16) -0.0033(14) -0.0049(16)
C32 0.052(2) 0.086(3) 0.0361(18) -0.0062(19) 0.0022(16) -0.012(2)
C33 0.069(3) 0.095(3) 0.051(2) -0.045(2) -0.0134(19) 0.003(2)
C34 0.0431(17) 0.0423(17) 0.0507(19) -0.0216(15) 0.0061(14) -0.0082(14)
C35 0.056(2) 0.062(2) 0.060(2) -0.0376(19) -0.0014(17) -0.0055(17)
C36 0.060(2) 0.049(2) 0.062(2) -0.0209(18) 0.0016(18) 0.0032(17)
C37 0.0499(19) 0.062(2) 0.052(2) -0.0306(17) 0.0116(16) -0.0247(17)
C38 0.076(3) 0.060(2) 0.058(2) -0.0118(19) 0.016(2) -0.032(2)
C39 0.048(2) 0.094(3) 0.077(3) -0.037(3) 0.009(2) -0.030(2)
N1 0.0469(14) 0.0325(12) 0.0295(12) -0.0133(10) 0.0025(10) -0.0096(11)
N2 0.0462(14) 0.0307(12) 0.0302(12) -0.0121(10) 0.0015(10) -0.0106(11)
C2 0.0497(18) 0.0397(17) 0.0418(17) -0.0213(14) 0.0075(14) -0.0065(14)
C3 0.0486(19) 0.0417(18) 0.0483(19) -0.0189(15) 0.0001(15) 0.0031(14)
C4 0.0512(19) 0.0361(16) 0.0420(17) -0.0136(14) -0.0046(14) -0.0041(14)
C5 0.069(3) 0.060(2) 0.054(2) -0.0277(19) 0.0124(19) 0.0019(19)
C6 0.071(3) 0.052(2) 0.049(2) -0.0091(18) -0.0107(19) 0.0089(19)
C7 0.0458(17) 0.0402(16) 0.0290(14) -0.0185(13) 0.0063(12) -0.0110(13)
C8 0.0459(17) 0.0422(17) 0.0309(15) -0.0167(13) 0.0046(13) -0.0128(13)
C9 0.0539(19) 0.0466(18) 0.0340(16) -0.0137(14) 0.0038(14) -0.0166(15)
C10 0.053(2) 0.065(2) 0.0305(16) -0.0190(15) 0.0037(14) -0.0199(17)
C11 0.056(2) 0.067(2) 0.0424(18) -0.0317(17) 0.0077(15) -0.0281(17)
C12 0.0538(19) 0.0468(18) 0.0371(16) -0.0229(14) 0.0085(14) -0.0186(15)
C13 0.059(2) 0.0432(17) 0.0321(15) -0.0115(13) -0.0024(14) -0.0192(15)
C14 0.074(3) 0.047(2) 0.056(2) -0.0220(17) 0.0101(19) -0.0274(18)
C15 0.055(2) 0.068(2) 0.054(2) -0.0255(19) 0.0022(17) -0.0249(18)
C16 0.076(2) 0.051(2) 0.0480(19) -0.0256(17) 0.0068(17) -0.0303(18)
C17 0.110(4) 0.083(3) 0.065(3) -0.018(2) -0.001(3) -0.064(3)
C18 0.200(7) 0.062(3) 0.119(5) -0.052(3) 0.062(5) -0.055(4)
C19 0.0503(17) 0.0324(15) 0.0276(14) -0.0083(12) 0.0008(13) -0.0113(13)
C20 0.066(2) 0.0389(17) 0.0311(15) -0.0111(13) -0.0008(14) -0.0174(15)
C21 0.076(3) 0.067(2) 0.0346(17) -0.0237(17) 0.0092(17) -0.029(2)
C22 0.084(3) 0.096(3) 0.040(2) -0.028(2) 0.0167(19) -0.044(3)
C23 0.079(3) 0.089(3) 0.048(2) -0.026(2) 0.0145(19) -0.053(2)
C24 0.065(2) 0.053(2) 0.0373(17) -0.0164(15) 0.0022(15) -0.0281(17)
C25 0.104(3) 0.056(2) 0.0343(17) -0.0171(16) 0.0049(18) -0.047(2)
C26 0.165(5) 0.057(3) 0.056(2) -0.021(2) -0.023(3) -0.042(3)
C27 0.087(3) 0.089(3) 0.065(3) -0.032(2) 0.000(2) -0.048(3)
C28 0.082(3) 0.060(2) 0.052(2) -0.0269(18) 0.0052(19) -0.037(2)
C29 0.091(3) 0.088(3) 0.063(3) -0.030(2) -0.006(2) -0.047(3)
C30 0.148(6) 0.103(4) 0.169(7) -0.093(5) -0.069(5) 0.009(4)
Al2 0.0407(5) 0.0339(5) 0.0284(4) -0.0127(4) 0.0007(4) -0.0088(4)
P101 0.0573(6) 0.0383(5) 0.0504(5) -0.0226(4) -0.0021(4) -0.0092(4)
C101 0.057(2) 0.043(2) 0.0271(15) -0.0132(17) 0.0009(14) -0.0175(16)
O101 0.0417(12) 0.0384(12) 0.0385(12) -0.0165(10) -0.0002(10) -0.0097(10)
Al2A 0.0407(5) 0.0339(5) 0.0284(4) -0.0127(4) 0.0007(4) -0.0088(4)
P1A 0.0438(11) 0.0365(11) 0.0385(11) -0.0180(9) 0.0004(9) -0.0127(9)
C1A 0.0433(16) 0.0339(15) 0.0278(14) -0.0129(12) 0.0019(12) -0.0099(12)
O1A 0.0420(4) 0.0334(4) 0.0419(4) -0.0186(3) -0.0009(3) -0.0095(3)
Si2 0.0448(5) 0.0677(6) 0.0410(5) -0.0260(5) 0.0000(4) -0.0057(4)
N101 0.0430(14) 0.0434(14) 0.0264(12) -0.0113(11) -0.0007(10) -0.0066(11)
N102 0.0507(16) 0.0462(15) 0.0299(13) -0.0141(11) -0.0004(11) -0.0107(12)
C102 0.0406(17) 0.0485(18) 0.0389(16) -0.0192(14) 0.0014(13) -0.0071(14)
C103 0.0402(17) 0.059(2) 0.0452(19) -0.0219(16) -0.0043(14) -0.0016(15)
C104 0.0488(18) 0.0469(18) 0.0381(17) -0.0174(15) -0.0081(14) -0.0034(15)
C105 0.048(2) 0.079(3) 0.050(2) -0.030(2) 0.0067(16) -0.0088(18)
C106 0.062(2) 0.069(3) 0.045(2) -0.0201(19) -0.0164(18) 0.0071(19)
C107 0.0392(16) 0.0452(17) 0.0280(14) -0.0155(13) 0.0026(12) -0.0085(13)
C108 0.0461(17) 0.0464(18) 0.0326(15) -0.0116(14) 0.0007(13) -0.0164(14)
C109 0.058(2) 0.052(2) 0.0328(16) -0.0074(15) -0.0021(15) -0.0190(16)
C110 0.051(2) 0.073(3) 0.0344(17) -0.0227(17) -0.0018(15) -0.0148(17)
C111 0.055(2) 0.065(2) 0.054(2) -0.0400(19) 0.0013(16) -0.0140(17)
C112 0.0501(18) 0.0470(18) 0.0450(18) -0.0264(15) 0.0026(15) -0.0074(15)
C113 0.080(3) 0.056(2) 0.048(2) -0.0121(17) -0.0134(19) -0.034(2)
C114 0.125(4) 0.064(3) 0.067(3) -0.025(2) -0.003(3) -0.045(3)
C115 0.098(4) 0.093(4) 0.082(3) -0.004(3) -0.019(3) -0.063(3)
C116 0.089(3) 0.044(2) 0.078(3) -0.031(2) -0.018(2) -0.010(2)
C117 0.109(4) 0.050(2) 0.093(3) -0.027(2) 0.002(3) -0.026(2)
C118 0.113(4) 0.069(3) 0.142(5) -0.069(4) -0.021(4) 0.008(3)
C119 0.0517(18) 0.0429(17) 0.0271(14) -0.0076(13) 0.0014(13) -0.0136(14)
C120 0.071(2) 0.0416(18) 0.0355(17) -0.0124(14) 0.0013(16) -0.0151(16)
C121 0.081(3) 0.049(2) 0.0400(18) -0.0213(16) 0.0110(17) -0.0219(19)
C122 0.079(3) 0.067(2) 0.0357(18) -0.0194(17) 0.0132(17) -0.028(2)
C123 0.087(3) 0.065(2) 0.0403(19) -0.0153(17) 0.0078(18) -0.044(2)
C124 0.073(2) 0.054(2) 0.0340(17) -0.0167(15) -0.0030(16) -0.0225(18)
C125 0.115(4) 0.057(2) 0.050(2) -0.0250(19) 0.023(2) -0.043(2)
C126 0.205(7) 0.053(3) 0.072(3) -0.031(2) 0.001(4) -0.035(3)
C127 0.137(5) 0.120(5) 0.112(4) -0.063(4) 0.016(4) -0.083(4)
C128 0.104(3) 0.068(3) 0.047(2) -0.0290(19) 0.002(2) -0.039(2)
C129 0.132(5) 0.092(4) 0.068(3) -0.036(3) -0.008(3) -0.053(3)
C130 0.174(6) 0.081(4) 0.095(4) -0.057(3) -0.037(4) -0.013(4)
C131 0.054(2) 0.106(3) 0.054(2) -0.046(2) -0.0106(18) 0.004(2)
C132 0.091(4) 0.125(5) 0.042(2) -0.021(3) -0.006(2) -0.013(3)
C133 0.102(4) 0.147(5) 0.113(4) -0.102(4) -0.036(3) 0.023(4)
C134 0.072(3) 0.090(3) 0.076(3) -0.051(3) -0.011(2) 0.012(2)
C135 0.108(4) 0.138(5) 0.102(4) -0.090(4) -0.014(3) 0.027(4)
C136 0.094(4) 0.128(5) 0.124(5) -0.079(4) -0.034(4) 0.052(4)
C137 0.063(3) 0.103(4) 0.078(3) -0.029(3) 0.013(2) -0.031(3)
C138 0.102(4) 0.127(5) 0.061(3) -0.005(3) 0.019(3) -0.036(4)
C139 0.078(4) 0.143(6) 0.149(6) -0.058(5) 0.025(4) -0.052(4)
Al3 0.0402(5) 0.0332(4) 0.0276(4) -0.0145(3) 0.0040(3) -0.0124(4)
C201 0.072(2) 0.053(2) 0.0471(19) -0.0279(17) 0.0076(17) -0.0173(18)
P201 0.1590(14) 0.0807(8) 0.0846(9) -0.0542(7) 0.0057(9) -0.0575(9)
O201 0.0459(13) 0.0644(15) 0.0406(12) -0.0159(11) 0.0049(10) -0.0213(11)
Si3 0.0488(5) 0.0581(6) 0.0533(6) -0.0221(5) 0.0109(4) -0.0186(4)
N201 0.0475(15) 0.0371(13) 0.0289(12) -0.0112(10) 0.0017(11) -0.0128(11)
N202 0.0434(14) 0.0319(12) 0.0279(12) -0.0144(10) 0.0011(10) -0.0115(10)
C202 0.0489(18) 0.0401(17) 0.0375(16) -0.0129(14) -0.0010(14) -0.0108(14)
C203 0.0417(16) 0.0416(17) 0.0388(16) -0.0144(14) 0.0028(13) -0.0107(13)
C204 0.0477(17) 0.0358(15) 0.0324(15) -0.0171(13) 0.0050(13) -0.0125(13)
C205 0.054(2) 0.061(2) 0.045(2) -0.0016(17) -0.0017(17) -0.0060(18)
C206 0.0480(19) 0.060(2) 0.0406(18) -0.0195(16) 0.0073(15) -0.0155(16)
C207 0.0486(18) 0.0418(17) 0.0302(15) -0.0078(13) 0.0047(13) -0.0118(14)
C208 0.070(2) 0.061(2) 0.0361(17) -0.0157(16) 0.0027(16) -0.0254(19)
C209 0.080(3) 0.082(3) 0.0305(17) -0.0142(18) 0.0031(17) -0.030(2)
C210 0.064(2) 0.070(3) 0.044(2) -0.0042(18) 0.0048(17) -0.029(2)
C211 0.070(2) 0.053(2) 0.048(2) -0.0091(17) 0.0090(18) -0.0257(19)
C212 0.059(2) 0.0382(17) 0.0430(18) -0.0113(14) 0.0059(15) -0.0148(15)
C213 0.122(4) 0.086(3) 0.042(2) -0.031(2) 0.009(2) -0.048(3)
C214 0.176(6) 0.082(3) 0.065(3) -0.039(3) 0.020(3) -0.047(4)
C215 0.141(5) 0.123(4) 0.051(2) -0.030(3) -0.006(3) -0.075(4)
C216 0.108(3) 0.048(2) 0.054(2) -0.0264(18) 0.024(2) -0.038(2)
C217 0.112(4) 0.070(3) 0.069(3) -0.037(2) 0.011(3) -0.040(3)
C218 0.109(4) 0.110(4) 0.125(5) -0.084(4) 0.051(4) -0.055(3)
C219 0.0447(16) 0.0418(16) 0.0288(14) -0.0165(13) 0.0036(12) -0.0138(13)
C220 0.0512(18) 0.0410(17) 0.0337(15) -0.0115(13) -0.0003(13) -0.0154(14)
C221 0.071(2) 0.0475(19) 0.0382(17) -0.0081(15) -0.0068(16) -0.0221(17)
C222 0.068(2) 0.065(2) 0.0332(17) -0.0159(16) -0.0044(16) -0.0236(19)
C223 0.062(2) 0.065(2) 0.0423(18) -0.0317(17) 0.0013(16) -0.0217(18)
C224 0.0535(19) 0.0450(17) 0.0353(16) -0.0226(14) 0.0037(14) -0.0154(14)
C225 0.066(2) 0.0372(17) 0.0455(18) -0.0108(15) -0.0102(16) -0.0171(16)
C226 0.083(3) 0.054(2) 0.088(3) -0.039(2) -0.012(2) -0.008(2)
C227 0.089(3) 0.057(2) 0.057(2) -0.0074(19) -0.014(2) -0.040(2)
C228 0.085(3) 0.046(2) 0.050(2) -0.0265(17) -0.0098(18) -0.0203(18)
C229 0.093(3) 0.060(3) 0.087(3) -0.036(2) -0.007(3) -0.029(2)
C230 0.083(3) 0.063(3) 0.190(7) -0.067(4) -0.031(4) 0.001(3)
C231 0.086(4) 0.081(3) 0.117(5) -0.034(3) 0.053(3) -0.027(3)
C232 0.124(5) 0.133(6) 0.079(4) 0.029(4) 0.042(4) 0.020(4)
C233 0.128(6) 0.152(7) 0.170(8) -0.056(6) 0.078(6) -0.073(5)
C234 0.071(3) 0.073(3) 0.122(4) -0.052(3) 0.008(3) -0.021(2)
C235 0.105(5) 0.165(7) 0.184(7) -0.140(6) -0.016(5) 0.020(4)
C236 0.083(4) 0.093(4) 0.297(12) -0.112(6) -0.023(5) 0.009(3)
C237 0.052(2) 0.127(5) 0.116(4) -0.069(4) 0.002(3) -0.027(3)
C238 0.112(5) 0.225(9) 0.274(11) -0.205(9) 0.031(6) -0.069(6)
C239 0.090(4) 0.177(7) 0.065(3) -0.045(4) -0.020(3) -0.026(4)
Al4 0.0390(5) 0.0470(5) 0.0295(4) -0.0201(4) 0.0053(3) -0.0170(4)
C301 0.049(2) 0.042(2) 0.034(2) -0.0165(17) -0.0019(17) -0.0112(18)
P301 0.0964(11) 0.0519(8) 0.0762(9) -0.0325(7) -0.0040(8) -0.0351(7)
O301 0.0362(19) 0.048(4) 0.0450(19) -0.028(3) -0.0004(14) -0.007(3)
Si4 0.0302(8) 0.0568(10) 0.0375(7) -0.0174(6) 0.0011(6) -0.0042(6)
C331 0.052(3) 0.082(5) 0.142(7) 0.016(4) 0.017(4) -0.009(4)
C332 0.098(5) 0.110(6) 0.095(5) 0.035(4) 0.041(4) -0.020(5)
C333 0.146(10) 0.153(10) 0.303(16) -0.083(10) -0.009(11) -0.072(8)
C334 0.063(3) 0.080(4) 0.093(4) -0.056(4) -0.029(3) 0.023(3)
C335 0.155(9) 0.130(7) 0.070(5) -0.049(5) -0.007(5) 0.082(7)
C336 0.076(5) 0.075(5) 0.293(15) -0.093(7) 0.015(7) -0.013(4)
C337 0.051(4) 0.162(6) 0.089(5) -0.079(5) -0.024(4) 0.011(4)
C338 0.046(4) 0.089(4) 0.055(4) -0.013(3) 0.000(3) -0.012(4)
C339 0.056(5) 0.101(5) 0.043(4) -0.022(3) -0.004(3) 0.005(4)
P3B 0.065(3) 0.058(3) 0.080(3) -0.037(2) -0.003(2) -0.018(2)
C3B 0.073(13) 0.036(11) 0.040(9) -0.016(8) -0.002(8) -0.027(10)
O3B 0.038(6) 0.042(10) 0.040(6) -0.031(8) 0.009(5) -0.013(7)
Si3B 0.052(4) 0.063(4) 0.054(3) -0.021(3) 0.004(3) -0.029(3)
C31B 0.052(3) 0.082(5) 0.142(7) 0.016(4) 0.017(4) -0.009(4)
C32B 0.098(5) 0.110(6) 0.095(5) 0.035(4) 0.041(4) -0.020(5)
C33B 0.146(10) 0.153(10) 0.303(16) -0.083(10) -0.009(11) -0.072(8)
C34B 0.13(3) 0.10(2) 0.14(3) -0.08(2) 0.10(2) -0.07(2)
C35B 0.14(3) 0.10(3) 0.27(6) -0.01(3) -0.01(4) -0.07(3)
C36B 0.11(2) 0.041(11) 0.12(2) -0.010(12) 0.034(16) 0.002(12)
C37B 0.051(4) 0.162(6) 0.089(5) -0.079(5) -0.024(4) 0.011(4)
C38B 0.046(4) 0.089(4) 0.055(4) -0.013(3) 0.000(3) -0.012(4)
C39B 0.056(5) 0.101(5) 0.043(4) -0.022(3) -0.004(3) 0.005(4)
N301 0.0440(14) 0.0403(14) 0.0323(12) -0.0183(11) 0.0051(10) -0.0161(11)
N302 0.0455(15) 0.0495(15) 0.0326(13) -0.0227(12) 0.0069(11) -0.0180(12)
C302 0.0471(18) 0.0537(19) 0.0422(17) -0.0250(15) -0.0004(14) -0.0190(15)
C303 0.0415(17) 0.080(3) 0.0464(19) -0.0348(18) 0.0088(15) -0.0223(17)
C304 0.054(2) 0.070(2) 0.0394(17) -0.0293(17) 0.0092(15) -0.0246(18)
C305 0.048(2) 0.075(3) 0.049(2) -0.0254(19) -0.0030(16) -0.0148(18)
C306 0.055(2) 0.118(4) 0.050(2) -0.047(2) 0.0112(18) -0.013(2)
C307 0.0406(16) 0.0411(17) 0.0325(15) -0.0116(13) 0.0007(12) -0.0117(13)
C308 0.0495(19) 0.060(2) 0.0325(16) -0.0174(15) 0.0015(14) -0.0174(16)
C309 0.062(2) 0.089(3) 0.0320(17) -0.0204(18) 0.0023(16) -0.027(2)
C310 0.063(2) 0.091(3) 0.0347(19) -0.0029(19) 0.0002(17) -0.038(2)
C311 0.061(2) 0.062(2) 0.052(2) -0.0037(18) -0.0029(18) -0.0305(19)
C312 0.0505(19) 0.0418(18) 0.0453(18) -0.0082(15) -0.0029(15) -0.0155(15)
C313 0.084(3) 0.068(2) 0.0382(18) -0.0297(18) 0.0039(18) -0.027(2)
C314 0.117(4) 0.083(3) 0.082(3) -0.052(3) 0.013(3) -0.020(3)
C315 0.108(4) 0.123(4) 0.054(2) -0.050(3) 0.006(2) -0.062(3)
C316 0.080(3) 0.0430(19) 0.060(2) -0.0196(17) 0.0014(19) -0.0251(18)
C317 0.092(4) 0.096(4) 0.092(4) -0.045(3) -0.007(3) -0.040(3)
C318 0.089(4) 0.101(4) 0.169(6) -0.098(4) -0.004(4) -0.013(3)
C319 0.0517(18) 0.0512(19) 0.0292(15) -0.0227(14) 0.0077(13) -0.0107(15)
C320 0.060(2) 0.060(2) 0.0386(17) -0.0245(16) 0.0149(16) -0.0173(17)
C321 0.067(2) 0.063(2) 0.0355(18) -0.0165(17) 0.0114(17) -0.0058(19)
C322 0.061(2) 0.084(3) 0.043(2) -0.033(2) -0.0037(17) -0.004(2)
C323 0.061(2) 0.074(3) 0.050(2) -0.036(2) -0.0049(17) -0.0095(19)
C324 0.0509(19) 0.057(2) 0.0447(18) -0.0308(16) 0.0025(15) -0.0091(16)
C325 0.100(3) 0.069(3) 0.042(2) -0.0141(19) 0.014(2) -0.045(2)
C326 0.162(6) 0.060(3) 0.078(3) -0.024(3) -0.004(3) -0.042(3)
C327 0.149(6) 0.164(6) 0.070(3) -0.026(4) 0.031(3) -0.115(5)
C328 0.065(2) 0.057(2) 0.051(2) -0.0298(17) -0.0044(17) -0.0184(17)
C329 0.099(4) 0.096(4) 0.192(8) 0.017(5) -0.053(5) -0.058(4)
C330 0.225(9) 0.053(3) 0.151(7) -0.010(4) 0.099(6) 0.013(4)

loop_
_atom_type_symbol
_atom_type_description
_atom_type_scat_dispersion_real
_atom_type_scat_dispersion_imag
_atom_type_scat_source
C C 0.0181 0.0091 'International Tables Vol C Tables 4.2.6.8 and 6.1.1.4'
H H 0.0000 0.0000 'International Tables Vol C Tables 4.2.6.8 and 6.1.1.4'
Al Al 0.2130 0.2455 'International Tables Vol C Tables 4.2.6.8 and 6.1.1.4'
P P 0.2955 0.4335 'International Tables Vol C Tables 4.2.6.8 and 6.1.1.4'
Si Si 0.2541 0.3302 'International Tables Vol C Tables 4.2.6.8 and 6.1.1.4'
O O 0.0492 0.0322 'International Tables Vol C Tables 4.2.6.8 and 6.1.1.4'
N N 0.0311 0.0180 'International Tables Vol C Tables 4.2.6.8 and 6.1.1.4'

loop_
_geom_angle_atom_site_label_1
_geom_angle_atom_site_label_2
_geom_angle_atom_site_label_3
_geom_angle
_geom_angle_site_symmetry_1
_geom_angle_site_symmetry_3
_geom_angle_publ_flag
O1 Al1 N2 113.51(11) . . ?
O1 Al1 N1 113.95(11) . . ?
N2 Al1 N1 97.75(11) . . ?
O1 Al1 C1 37.03(10) . . ?
N2 Al1 C1 129.41(11) . . ?
N1 Al1 C1 129.36(11) . . ?
O1 Al1 P1 81.32(8) . . ?
N2 Al1 P1 124.18(9) . . ?
N1 Al1 P1 126.00(9) . . ?
C1 Al1 P1 44.31(8) . . ?
C1 P1 Al1 67.34(10) . . ?
O1 C1 P1 119.6(2) . . ?
O1 C1 Si1 114.0(2) . . ?
P1 C1 Si1 126.21(17) . . ?
O1 C1 Al1 51.24(13) . . ?
P1 C1 Al1 68.36(11) . . ?
Si1 C1 Al1 164.25(16) . . ?
C1 O1 Al1 91.73(17) . . ?
C31 Si1 C1 105.18(14) . . ?
C31 Si1 C34 108.80(16) . . ?
C1 Si1 C34 107.96(14) . . ?
C31 Si1 C37 110.48(17) . . ?
C1 Si1 C37 108.12(15) . . ?
C34 Si1 C37 115.75(16) . . ?
C32 C31 C33 109.7(3) . . ?
C32 C31 Si1 111.3(3) . . ?
C33 C31 Si1 112.6(3) . . ?
C32 C31 H31 107.7 . . ?
C33 C31 H31 107.7 . . ?
Si1 C31 H31 107.7 . . ?
C31 C32 H32A 109.5 . . ?
C31 C32 H32B 109.5 . . ?
H32A C32 H32B 109.5 . . ?
C31 C32 H32C 109.5 . . ?
H32A C32 H32C 109.5 . . ?
H32B C32 H32C 109.5 . . ?
C31 C33 H33A 109.5 . . ?
C31 C33 H33B 109.5 . . ?
H33A C33 H33B 109.5 . . ?
C31 C33 H33C 109.5 . . ?
H33A C33 H33C 109.5 . . ?
H33B C33 H33C 109.5 . . ?
C35 C34 C36 109.8(3) . . ?
C35 C34 Si1 114.3(2) . . ?
C36 C34 Si1 113.7(3) . . ?
C35 C34 H34 106.1 . . ?
C36 C34 H34 106.1 . . ?
Si1 C34 H34 106.1 . . ?
C34 C35 H35A 109.5 . . ?
C34 C35 H35B 109.5 . . ?
H35A C35 H35B 109.5 . . ?
C34 C35 H35C 109.5 . . ?
H35A C35 H35C 109.5 . . ?
H35B C35 H35C 109.5 . . ?
C34 C36 H36A 109.5 . . ?
C34 C36 H36B 109.5 . . ?
H36A C36 H36B 109.5 . . ?
C34 C36 H36C 109.5 . . ?
H36A C36 H36C 109.5 . . ?
H36B C36 H36C 109.5 . . ?
C39 C37 C38 111.4(3) . . ?
C39 C37 Si1 113.8(3) . . ?
C38 C37 Si1 113.4(3) . . ?
C39 C37 H37 105.8 . . ?
C38 C37 H37 105.8 . . ?
Si1 C37 H37 105.8 . . ?
C37 C38 H38A 109.5 . . ?
C37 C38 H38B 109.5 . . ?
H38A C38 H38B 109.5 . . ?
C37 C38 H38C 109.5 . . ?
H38A C38 H38C 109.5 . . ?
H38B C38 H38C 109.5 . . ?
C37 C39 H39A 109.5 . . ?
C37 C39 H39B 109.5 . . ?
H39A C39 H39B 109.5 . . ?
C37 C39 H39C 109.5 . . ?
H39A C39 H39C 109.5 . . ?
H39B C39 H39C 109.5 . . ?
C2 N1 C7 120.5(2) . . ?
C2 N1 Al1 122.1(2) . . ?
C7 N1 Al1 117.30(19) . . ?
C4 N2 C19 121.1(3) . . ?
C4 N2 Al1 122.0(2) . . ?
C19 N2 Al1 116.88(19) . . ?
N1 C2 C3 122.3(3) . . ?
N1 C2 C5 119.5(3) . . ?
C3 C2 C5 118.2(3) . . ?
C2 C3 C4 127.9(3) . . ?
C2 C3 H3 116.0 . . ?
C4 C3 H3 116.0 . . ?
N2 C4 C3 123.2(3) . . ?
N2 C4 C6 120.4(3) . . ?
C3 C4 C6 116.4(3) . . ?
C2 C5 H5A 109.5 . . ?
C2 C5 H5B 109.5 . . ?
H5A C5 H5B 109.5 . . ?
C2 C5 H5C 109.5 . . ?
H5A C5 H5C 109.5 . . ?
H5B C5 H5C 109.5 . . ?
C4 C6 H6A 109.5 . . ?
C4 C6 H6B 109.5 . . ?
H6A C6 H6B 109.5 . . ?
C4 C6 H6C 109.5 . . ?
H6A C6 H6C 109.5 . . ?
H6B C6 H6C 109.5 . . ?
C12 C7 C8 121.7(3) . . ?
C12 C7 N1 118.2(3) . . ?
C8 C7 N1 119.9(3) . . ?
C9 C8 C7 117.1(3) . . ?
C9 C8 C13 118.8(3) . . ?
C7 C8 C13 124.0(3) . . ?
C10 C9 C8 121.9(3) . . ?
C10 C9 H9 119.0 . . ?
C8 C9 H9 119.0 . . ?
C9 C10 C11 120.1(3) . . ?
C9 C10 H10 119.9 . . ?
C11 C10 H10 119.9 . . ?
C10 C11 C12 120.7(3) . . ?
C10 C11 H11 119.7 . . ?
C12 C11 H11 119.7 . . ?
C11 C12 C7 118.4(3) . . ?
C11 C12 C16 118.5(3) . . ?
C7 C12 C16 123.1(3) . . ?
C8 C13 C14 112.8(3) . . ?
C8 C13 C15 110.1(3) . . ?
C14 C13 C15 109.3(3) . . ?
C8 C13 H13 108.2 . . ?
C14 C13 H13 108.2 . . ?
C15 C13 H13 108.2 . . ?
C13 C14 H14A 109.5 . . ?
C13 C14 H14B 109.5 . . ?
H14A C14 H14B 109.5 . . ?
C13 C14 H14C 109.5 . . ?
H14A C14 H14C 109.5 . . ?
H14B C14 H14C 109.5 . . ?
C13 C15 H15A 109.5 . . ?
C13 C15 H15B 109.5 . . ?
H15A C15 H15B 109.5 . . ?
C13 C15 H15C 109.5 . . ?
H15A C15 H15C 109.5 . . ?
H15B C15 H15C 109.5 . . ?
C12 C16 C17 112.6(3) . . ?
C12 C16 C18 109.9(3) . . ?
C17 C16 C18 111.0(4) . . ?
C12 C16 H16 107.7 . . ?
C17 C16 H16 107.7 . . ?
C18 C16 H16 107.7 . . ?
C16 C17 H17A 109.5 . . ?
C16 C17 H17B 109.5 . . ?
H17A C17 H17B 109.5 . . ?
C16 C17 H17C 109.5 . . ?
H17A C17 H17C 109.5 . . ?
H17B C17 H17C 109.5 . . ?
C16 C18 H18A 109.5 . . ?
C16 C18 H18B 109.5 . . ?
H18A C18 H18B 109.5 . . ?
C16 C18 H18C 109.5 . . ?
H18A C18 H18C 109.5 . . ?
H18B C18 H18C 109.5 . . ?
C24 C19 C20 120.9(3) . . ?
C24 C19 N2 119.7(3) . . ?
C20 C19 N2 119.3(3) . . ?
C21 C20 C19 118.0(3) . . ?
C21 C20 C25 118.3(3) . . ?
C19 C20 C25 123.7(3) . . ?
C22 C21 C20 121.4(3) . . ?
C22 C21 H21 119.3 . . ?
C20 C21 H21 119.3 . . ?
C21 C22 C23 119.5(4) . . ?
C21 C22 H22 120.2 . . ?
C23 C22 H22 120.2 . . ?
C22 C23 C24 121.7(4) . . ?
C22 C23 H23 119.1 . . ?
C24 C23 H23 119.1 . . ?
C23 C24 C19 118.3(3) . . ?
C23 C24 C28 119.3(3) . . ?
C19 C24 C28 122.4(3) . . ?
C26 C25 C20 113.8(4) . . ?
C26 C25 C27 109.1(3) . . ?
C20 C25 C27 111.6(3) . . ?
C26 C25 H25 107.4 . . ?
C20 C25 H25 107.4 . . ?
C27 C25 H25 107.4 . . ?
C25 C26 H26A 109.5 . . ?
C25 C26 H26B 109.5 . . ?
H26A C26 H26B 109.5 . . ?
C25 C26 H26C 109.5 . . ?
H26A C26 H26C 109.5 . . ?
H26B C26 H26C 109.5 . . ?
C25 C27 H27A 109.5 . . ?
C25 C27 H27B 109.5 . . ?
H27A C27 H27B 109.5 . . ?
C25 C27 H27C 109.5 . . ?
H27A C27 H27C 109.5 . . ?
H27B C27 H27C 109.5 . . ?
C30 C28 C29 109.0(4) . . ?
C30 C28 C24 110.5(4) . . ?
C29 C28 C24 112.1(4) . . ?
C30 C28 H28 108.4 . . ?
C29 C28 H28 108.4 . . ?
C24 C28 H28 108.4 . . ?
C28 C29 H29A 109.5 . . ?
C28 C29 H29B 109.5 . . ?
H29A C29 H29B 109.5 . . ?
C28 C29 H29C 109.5 . . ?
H29A C29 H29C 109.5 . . ?
H29B C29 H29C 109.5 . . ?
C28 C30 H30A 109.5 . . ?
C28 C30 H30B 109.5 . . ?
H30A C30 H30B 109.5 . . ?
C28 C30 H30C 109.5 . . ?
H30A C30 H30C 109.5 . . ?
H30B C30 H30C 109.5 . . ?
O101 Al2 N102 113.72(13) . . ?
O101 Al2 N101 114.20(12) . . ?
N102 Al2 N101 96.49(12) . . ?
O101 Al2 C101 37.03(11) . . ?
N102 Al2 C101 129.49(13) . . ?
N101 Al2 C101 130.41(12) . . ?
O101 Al2 P101 80.91(9) . . ?
N102 Al2 P101 125.19(10) . . ?
N101 Al2 P101 126.46(9) . . ?
C101 Al2 P101 43.88(9) . . ?
C101 P101 Al2 68.04(13) . . ?
O101 C101 P101 118.7(3) . . ?
O101 C101 Si2 113.7(2) . . ?
P101 C101 Si2 127.6(2) . . ?
O101 C101 Al2 50.64(15) . . ?
P101 C101 Al2 68.07(13) . . ?
Si2 C101 Al2 164.18(19) . . ?
C101 O101 Al2 92.3(2) . . ?
O1A Al2A N101 95.5(9) . . ?
O1A Al2A N102 102.8(9) . . ?
N101 Al2A N102 91.1(4) . . ?
O1A Al2A P1A 80.9(7) . . ?
N101 Al2A P1A 132.6(6) . . ?
N102 Al2A P1A 136.1(6) . . ?
O1A Al2A C1A 37.2(6) . . ?
N101 Al2A C1A 124.7(11) . . ?
N102 Al2A C1A 119.5(12) . . ?
P1A Al2A C1A 45.0(5) . . ?
C1A P1A Al2A 67.7(7) . . ?
O1A C1A P1A 116.1(14) . . ?
O1A C1A Si2 137.0(18) . . ?
P1A C1A Si2 102.8(11) . . ?
O1A C1A Al2A 51.0(8) . . ?
P1A C1A Al2A 67.4(7) . . ?
Si2 C1A Al2A 169.7(14) . . ?
C1A O1A Al2A 91.8(11) . . ?
C131 Si2 C1A 101.3(13) . . ?
C131 Si2 C134 109.0(2) . . ?
C1A Si2 C134 125.8(6) . . ?
C131 Si2 C101 107.64(17) . . ?
C134 Si2 C101 108.7(2) . . ?
C131 Si2 C137 108.8(2) . . ?
C1A Si2 C137 94.0(11) . . ?
C134 Si2 C137 116.0(3) . . ?
C101 Si2 C137 106.40(19) . . ?
C102 N101 C107 120.1(3) . . ?
C102 N101 Al2 123.7(2) . . ?
C107 N101 Al2 116.13(19) . . ?
C102 N101 Al2A 123.5(4) . . ?
C107 N101 Al2A 107.3(4) . . ?
C104 N102 C119 121.0(3) . . ?
C104 N102 Al2 123.3(2) . . ?
C119 N102 Al2 115.7(2) . . ?
C104 N102 Al2A 120.2(4) . . ?
C119 N102 Al2A 111.1(4) . . ?
N101 C102 C103 121.9(3) . . ?
N101 C102 C105 120.8(3) . . ?
C103 C102 C105 117.3(3) . . ?
C102 C103 C104 127.6(3) . . ?
C102 C103 H103 116.2 . . ?
C104 C103 H103 116.2 . . ?
N102 C104 C103 123.0(3) . . ?
N102 C104 C106 120.0(3) . . ?
C103 C104 C106 117.0(3) . . ?
C102 C105 H10A 109.5 . . ?
C102 C105 H10B 109.5 . . ?
H10A C105 H10B 109.5 . . ?
C102 C105 H10C 109.5 . . ?
H10A C105 H10C 109.5 . . ?
H10B C105 H10C 109.5 . . ?
C104 C106 H10D 109.5 . . ?
C104 C106 H10E 109.5 . . ?
H10D C106 H10E 109.5 . . ?
C104 C106 H10F 109.5 . . ?
H10D C106 H10F 109.5 . . ?
H10E C106 H10F 109.5 . . ?
C112 C107 C108 122.5(3) . . ?
C112 C107 N101 118.8(3) . . ?
C108 C107 N101 118.6(3) . . ?
C107 C108 C109 116.8(3) . . ?
C107 C108 C113 124.1(3) . . ?
C109 C108 C113 119.0(3) . . ?
C110 C109 C108 121.4(3) . . ?
C110 C109 H109 119.3 . . ?
C108 C109 H109 119.3 . . ?
C111 C110 C109 120.7(3) . . ?
C111 C110 H110 119.6 . . ?
C109 C110 H110 119.6 . . ?
C110 C111 C112 120.5(3) . . ?
C110 C111 H111 119.7 . . ?
C112 C111 H111 119.7 . . ?
C107 C112 C111 118.0(3) . . ?
C107 C112 C116 122.5(3) . . ?
C111 C112 C116 119.5(3) . . ?
C114 C113 C108 113.5(3) . . ?
C114 C113 C115 108.2(4) . . ?
C108 C113 C115 110.6(4) . . ?
C114 C113 H113 108.1 . . ?
C108 C113 H113 108.1 . . ?
C115 C113 H113 108.1 . . ?
C113 C114 H11A 109.5 . . ?
C113 C114 H11B 109.5 . . ?
H11A C114 H11B 109.5 . . ?
C113 C114 H11C 109.5 . . ?
H11A C114 H11C 109.5 . . ?
H11B C114 H11C 109.5 . . ?
C113 C115 H11D 109.5 . . ?
C113 C115 H11E 109.5 . . ?
H11D C115 H11E 109.5 . . ?
C113 C115 H11F 109.5 . . ?
H11D C115 H11F 109.5 . . ?
H11E C115 H11F 109.5 . . ?
C112 C116 C117 111.8(4) . . ?
C112 C116 C118 110.1(4) . . ?
C117 C116 C118 111.7(4) . . ?
C112 C116 H116 107.7 . . ?
C117 C116 H116 107.7 . . ?
C118 C116 H116 107.7 . . ?
C116 C117 H11G 109.5 . . ?
C116 C117 H11H 109.5 . . ?
H11G C117 H11H 109.5 . . ?
C116 C117 H11I 109.5 . . ?
H11G C117 H11I 109.5 . . ?
H11H C117 H11I 109.5 . . ?
C116 C118 H11J 109.5 . . ?
C116 C118 H11K 109.5 . . ?
H11J C118 H11K 109.5 . . ?
C116 C118 H11L 109.5 . . ?
H11J C118 H11L 109.5 . . ?
H11K C118 H11L 109.5 . . ?
C124 C119 C120 121.8(3) . . ?
C124 C119 N102 119.1(3) . . ?
C120 C119 N102 119.0(3) . . ?
C121 C120 C119 117.8(3) . . ?
C121 C120 C125 119.2(3) . . ?
C119 C120 C125 123.1(3) . . ?
C122 C121 C120 121.7(3) . . ?
C122 C121 H121 119.2 . . ?
C120 C121 H121 119.2 . . ?
C121 C122 C123 119.8(3) . . ?
C121 C122 H122 120.1 . . ?
C123 C122 H122 120.1 . . ?
C122 C123 C124 121.1(4) . . ?
C122 C123 H123 119.5 . . ?
C124 C123 H123 119.5 . . ?
C119 C124 C123 117.9(3) . . ?
C119 C124 C128 123.2(3) . . ?
C123 C124 C128 119.0(3) . . ?
C127 C125 C120 112.4(4) . . ?
C127 C125 C126 108.0(4) . . ?
C120 C125 C126 113.2(4) . . ?
C127 C125 H125 107.7 . . ?
C120 C125 H125 107.7 . . ?
C126 C125 H125 107.7 . . ?
C125 C126 H12A 109.5 . . ?
C125 C126 H12B 109.5 . . ?
H12A C126 H12B 109.5 . . ?
C125 C126 H12C 109.5 . . ?
H12A C126 H12C 109.5 . . ?
H12B C126 H12C 109.5 . . ?
C125 C127 H12D 109.5 . . ?
C125 C127 H12E 109.5 . . ?
H12D C127 H12E 109.5 . . ?
C125 C127 H12F 109.5 . . ?
H12D C127 H12F 109.5 . . ?
H12E C127 H12F 109.5 . . ?
C130 C128 C124 110.2(3) . . ?
C130 C128 C129 110.5(4) . . ?
C124 C128 C129 111.3(4) . . ?
C130 C128 H128 108.3 . . ?
C124 C128 H128 108.3 . . ?
C129 C128 H128 108.3 . . ?
C128 C129 H12G 109.5 . . ?
C128 C129 H12H 109.5 . . ?
H12G C129 H12H 109.5 . . ?
C128 C129 H12I 109.5 . . ?
H12G C129 H12I 109.5 . . ?
H12H C129 H12I 109.5 . . ?
C128 C130 H13A 109.5 . . ?
C128 C130 H13B 109.5 . . ?
H13A C130 H13B 109.5 . . ?
C128 C130 H13C 109.5 . . ?
H13A C130 H13C 109.5 . . ?
H13B C130 H13C 109.5 . . ?
C132 C131 C133 109.2(4) . . ?
C132 C131 Si2 111.1(3) . . ?
C133 C131 Si2 113.7(3) . . ?
C132 C131 H131 107.5 . . ?
C133 C131 H131 107.5 . . ?
Si2 C131 H131 107.5 . . ?
C131 C132 H13D 109.5 . . ?
C131 C132 H13E 109.5 . . ?
H13D C132 H13E 109.5 . . ?
C131 C132 H13F 109.5 . . ?
H13D C132 H13F 109.5 . . ?
H13E C132 H13F 109.5 . . ?
C131 C133 H13G 109.5 . . ?
C131 C133 H13H 109.5 . . ?
H13G C133 H13H 109.5 . . ?
C131 C133 H13I 109.5 . . ?
H13G C133 H13I 109.5 . . ?
H13H C133 H13I 109.5 . . ?
C136 C134 C135 110.4(4) . . ?
C136 C134 Si2 112.8(4) . . ?
C135 C134 Si2 114.5(4) . . ?
C136 C134 H134 106.2 . . ?
C135 C134 H134 106.2 . . ?
Si2 C134 H134 106.2 . . ?
C134 C135 H13J 109.5 . . ?
C134 C135 H13K 109.5 . . ?
H13J C135 H13K 109.5 . . ?
C134 C135 H13L 109.5 . . ?
H13J C135 H13L 109.5 . . ?
H13K C135 H13L 109.5 . . ?
C134 C136 H13M 109.5 . . ?
C134 C136 H13N 109.5 . . ?
H13M C136 H13N 109.5 . . ?
C134 C136 H13O 109.5 . . ?
H13M C136 H13O 109.5 . . ?
H13N C136 H13O 109.5 . . ?
C138 C137 C139 112.6(5) . . ?
C138 C137 Si2 113.6(4) . . ?
C139 C137 Si2 112.7(4) . . ?
C138 C137 H137 105.7 . . ?
C139 C137 H137 105.7 . . ?
Si2 C137 H137 105.7 . . ?
C137 C138 H13P 109.5 . . ?
C137 C138 H13Q 109.5 . . ?
H13P C138 H13Q 109.5 . . ?
C137 C138 H13R 109.5 . . ?
H13P C138 H13R 109.5 . . ?
H13Q C138 H13R 109.5 . . ?
C137 C139 H13S 109.5 . . ?
C137 C139 H13T 109.5 . . ?
H13S C139 H13T 109.5 . . ?
C137 C139 H13U 109.5 . . ?
H13S C139 H13U 109.5 . . ?
H13T C139 H13U 109.5 . . ?
O201 Al3 N201 116.07(12) . . ?
O201 Al3 N202 115.55(12) . . ?
N201 Al3 N202 97.27(11) . . ?
O201 Al3 C201 114.36(15) . . ?
N201 Al3 C201 105.03(15) . . ?
N202 Al3 C201 106.69(14) . . ?
P201 C201 Al3 176.9(3) . . ?
Si3 O201 Al3 161.11(18) . . ?
O201 Si3 C234 110.06(19) . . ?
O201 Si3 C231 107.4(2) . . ?
C234 Si3 C231 115.0(3) . . ?
O201 Si3 C237 108.45(19) . . ?
C234 Si3 C237 109.5(3) . . ?
C231 Si3 C237 106.2(3) . . ?
C202 N201 C207 118.4(3) . . ?
C202 N201 Al3 117.1(2) . . ?
C207 N201 Al3 124.1(2) . . ?
C204 N202 C219 118.0(2) . . ?
C204 N202 Al3 116.58(19) . . ?
C219 N202 Al3 124.80(19) . . ?
N201 C202 C203 122.8(3) . . ?
N201 C202 C205 120.9(3) . . ?
C203 C202 C205 116.2(3) . . ?
C202 C203 C204 127.6(3) . . ?
C202 C203 H203 116.2 . . ?
C204 C203 H203 116.2 . . ?
N202 C204 C203 122.4(3) . . ?
N202 C204 C206 120.8(3) . . ?
C203 C204 C206 116.9(3) . . ?
C202 C205 H20A 109.5 . . ?
C202 C205 H20B 109.5 . . ?
H20A C205 H20B 109.5 . . ?
C202 C205 H20C 109.5 . . ?
H20A C205 H20C 109.5 . . ?
H20B C205 H20C 109.5 . . ?
C204 C206 H20D 109.5 . . ?
C204 C206 H20E 109.5 . . ?
H20D C206 H20E 109.5 . . ?
C204 C206 H20F 109.5 . . ?
H20D C206 H20F 109.5 . . ?
H20E C206 H20F 109.5 . . ?
C208 C207 C212 122.0(3) . . ?
C208 C207 N201 119.5(3) . . ?
C212 C207 N201 118.5(3) . . ?
C207 C208 C209 117.2(4) . . ?
C207 C208 C213 124.3(3) . . ?
C209 C208 C213 118.5(3) . . ?
C210 C209 C208 121.5(4) . . ?
C210 C209 H209 119.2 . . ?
C208 C209 H209 119.2 . . ?
C209 C210 C211 120.7(4) . . ?
C209 C210 H210 119.6 . . ?
C211 C210 H210 119.6 . . ?
C210 C211 C212 120.4(4) . . ?
C210 C211 H211 119.8 . . ?
C212 C211 H211 119.8 . . ?
C211 C212 C207 118.0(3) . . ?
C211 C212 C216 119.6(3) . . ?
C207 C212 C216 122.4(3) . . ?
C214 C213 C208 110.5(5) . . ?
C214 C213 C215 111.0(4) . . ?
C208 C213 C215 111.6(4) . . ?
C214 C213 H213 107.9 . . ?
C208 C213 H213 107.9 . . ?
C215 C213 H213 107.9 . . ?
C213 C214 H21A 109.5 . . ?
C213 C214 H21B 109.5 . . ?
H21A C214 H21B 109.5 . . ?
C213 C214 H21C 109.5 . . ?
H21A C214 H21C 109.5 . . ?
H21B C214 H21C 109.5 . . ?
C213 C215 H21D 109.5 . . ?
C213 C215 H21E 109.5 . . ?
H21D C215 H21E 109.5 . . ?
C213 C215 H21F 109.5 . . ?
H21D C215 H21F 109.5 . . ?
H21E C215 H21F 109.5 . . ?
C218 C216 C212 112.4(4) . . ?
C218 C216 C217 110.3(4) . . ?
C212 C216 C217 113.8(3) . . ?
C218 C216 H216 106.6 . . ?
C212 C216 H216 106.6 . . ?
C217 C216 H216 106.6 . . ?
C216 C217 H21G 109.5 . . ?
C216 C217 H21H 109.5 . . ?
H21G C217 H21H 109.5 . . ?
C216 C217 H21I 109.5 . . ?
H21G C217 H21I 109.5 . . ?
H21H C217 H21I 109.5 . . ?
C216 C218 H21J 109.5 . . ?
C216 C218 H21K 109.5 . . ?
H21J C218 H21K 109.5 . . ?
C216 C218 H21L 109.5 . . ?
H21J C218 H21L 109.5 . . ?
H21K C218 H21L 109.5 . . ?
C220 C219 C224 121.5(3) . . ?
C220 C219 N202 119.4(3) . . ?
C224 C219 N202 119.1(3) . . ?
C221 C220 C219 117.6(3) . . ?
C221 C220 C225 118.5(3) . . ?
C219 C220 C225 123.9(3) . . ?
C222 C221 C220 121.3(3) . . ?
C222 C221 H221 119.3 . . ?
C220 C221 H221 119.3 . . ?
C223 C222 C221 120.4(3) . . ?
C223 C222 H222 119.8 . . ?
C221 C222 H222 119.8 . . ?
C222 C223 C224 120.9(3) . . ?
C222 C223 H223 119.5 . . ?
C224 C223 H223 119.5 . . ?
C223 C224 C219 118.2(3) . . ?
C223 C224 C228 119.7(3) . . ?
C219 C224 C228 122.1(3) . . ?
C226 C225 C220 111.3(3) . . ?
C226 C225 C227 110.1(3) . . ?
C220 C225 C227 111.5(3) . . ?
C226 C225 H225 107.9 . . ?
C220 C225 H225 107.9 . . ?
C227 C225 H225 107.9 . . ?
C225 C226 H22A 109.5 . . ?
C225 C226 H22B 109.5 . . ?
H22A C226 H22B 109.5 . . ?
C225 C226 H22C 109.5 . . ?
H22A C226 H22C 109.5 . . ?
H22B C226 H22C 109.5 . . ?
C225 C227 H22D 109.5 . . ?
C225 C227 H22E 109.5 . . ?
H22D C227 H22E 109.5 . . ?
C225 C227 H22F 109.5 . . ?
H22D C227 H22F 109.5 . . ?
H22E C227 H22F 109.5 . . ?
C224 C228 C230 111.9(4) . . ?
C224 C228 C229 113.5(3) . . ?
C230 C228 C229 110.2(4) . . ?
C224 C228 H228 107.0 . . ?
C230 C228 H228 107.0 . . ?
C229 C228 H228 107.0 . . ?
C228 C229 H22G 109.5 . . ?
C228 C229 H22H 109.5 . . ?
H22G C229 H22H 109.5 . . ?
C228 C229 H22I 109.5 . . ?
H22G C229 H22I 109.5 . . ?
H22H C229 H22I 109.5 . . ?
C228 C230 H23A 109.5 . . ?
C228 C230 H23B 109.5 . . ?
H23A C230 H23B 109.5 . . ?
C228 C230 H23C 109.5 . . ?
H23A C230 H23C 109.5 . . ?
H23B C230 H23C 109.5 . . ?
C232 C231 C233 109.7(6) . . ?
C232 C231 Si3 116.5(5) . . ?
C233 C231 Si3 114.7(5) . . ?
C232 C231 H231 104.9 . . ?
C233 C231 H231 104.9 . . ?
Si3 C231 H231 104.9 . . ?
C231 C232 H23D 109.5 . . ?
C231 C232 H23E 109.5 . . ?
H23D C232 H23E 109.5 . . ?
C231 C232 H23F 109.5 . . ?
H23D C232 H23F 109.5 . . ?
H23E C232 H23F 109.5 . . ?
C231 C233 H23G 109.5 . . ?
C231 C233 H23H 109.5 . . ?
H23G C233 H23H 109.5 . . ?
C231 C233 H23I 109.5 . . ?
H23G C233 H23I 109.5 . . ?
H23H C233 H23I 109.5 . . ?
C235 C234 C236 112.5(5) . . ?
C235 C234 Si3 116.9(5) . . ?
C236 C234 Si3 112.8(4) . . ?
C235 C234 H234 104.3 . . ?
C236 C234 H234 104.3 . . ?
Si3 C234 H234 104.3 . . ?
C234 C235 H23J 109.5 . . ?
C234 C235 H23K 109.5 . . ?
H23J C235 H23K 109.5 . . ?
C234 C235 H23L 109.5 . . ?
H23J C235 H23L 109.5 . . ?
H23K C235 H23L 109.5 . . ?
C234 C236 H23M 109.5 . . ?
C234 C236 H23N 109.5 . . ?
H23M C236 H23N 109.5 . . ?
C234 C236 H23O 109.5 . . ?
H23M C236 H23O 109.5 . . ?
H23N C236 H23O 109.5 . . ?
C238 C237 C239 110.7(6) . . ?
C238 C237 Si3 111.4(5) . . ?
C239 C237 Si3 111.0(4) . . ?
C238 C237 H237 107.8 . . ?
C239 C237 H237 107.8 . . ?
Si3 C237 H237 107.8 . . ?
C237 C238 H23P 109.5 . . ?
C237 C238 H23Q 109.5 . . ?
H23P C238 H23Q 109.5 . . ?
C237 C238 H23R 109.5 . . ?
H23P C238 H23R 109.5 . . ?
H23Q C238 H23R 109.5 . . ?
C237 C239 H23S 109.5 . . ?
C237 C239 H23T 109.5 . . ?
H23S C239 H23T 109.5 . . ?
C237 C239 H23U 109.5 . . ?
H23S C239 H23U 109.5 . . ?
H23T C239 H23U 109.5 . . ?
O3B Al4 N301 104.7(6) . . ?
O301 Al4 N301 118.84(19) . . ?
O3B Al4 N302 105.9(6) . . ?
O301 Al4 N302 115.98(19) . . ?
N301 Al4 N302 97.07(12) . . ?
O301 Al4 C301 109.6(2) . . ?
N301 Al4 C301 106.61(15) . . ?
N302 Al4 C301 107.56(15) . . ?
O3B Al4 C3B 40.6(4) . . ?
N301 Al4 C3B 124.0(6) . . ?
N302 Al4 C3B 129.1(5) . . ?
O3B Al4 P3B 90.8(4) . . ?
N301 Al4 P3B 124.16(17) . . ?
N302 Al4 P3B 130.06(18) . . ?
C3B Al4 P3B 50.1(4) . . ?
P301 C301 Al4 177.7(3) . . ?
Si4 O301 Al4 163.5(3) . . ?
O301 Si4 C337 111.3(3) . . ?
O301 Si4 C331 107.5(3) . . ?
C337 Si4 C331 106.4(5) . . ?
O301 Si4 C334 109.8(3) . . ?
C337 Si4 C334 112.6(5) . . ?
C331 Si4 C334 109.1(5) . . ?
C332 C331 C333 100.6(9) . . ?
C332 C331 Si4 121.9(8) . . ?
C333 C331 Si4 101.2(7) . . ?
C332 C331 H331 110.6 . . ?
C333 C331 H331 110.6 . . ?
Si4 C331 H331 110.6 . . ?
C331 C332 H33D 109.5 . . ?
C331 C332 H33E 109.5 . . ?
H33D C332 H33E 109.5 . . ?
C331 C332 H33F 109.5 . . ?
H33D C332 H33F 109.5 . . ?
H33E C332 H33F 109.5 . . ?
C331 C333 H33G 109.5 . . ?
C331 C333 H33H 109.5 . . ?
H33G C333 H33H 109.5 . . ?
C331 C333 H33I 109.5 . . ?
H33G C333 H33I 109.5 . . ?
H33H C333 H33I 109.5 . . ?
C335 C334 C336 106.3(7) . . ?
C335 C334 Si4 119.8(7) . . ?
C336 C334 Si4 114.0(6) . . ?
C335 C334 H334 105.1 . . ?
C336 C334 H334 105.1 . . ?
Si4 C334 H334 105.1 . . ?
C334 C335 H33J 109.5 . . ?
C334 C335 H33K 109.5 . . ?
H33J C335 H33K 109.5 . . ?
C334 C335 H33L 109.5 . . ?
H33J C335 H33L 109.5 . . ?
H33K C335 H33L 109.5 . . ?
C334 C336 H33M 109.5 . . ?
C334 C336 H33N 109.5 . . ?
H33M C336 H33N 109.5 . . ?
C334 C336 H33O 109.5 . . ?
H33M C336 H33O 109.5 . . ?
H33N C336 H33O 109.5 . . ?
C339 C337 C338 116.7(8) . . ?
C339 C337 Si4 118.6(6) . . ?
C338 C337 Si4 120.6(6) . . ?
C339 C337 H337 96.8 . . ?
C338 C337 H337 96.8 . . ?
Si4 C337 H337 96.8 . . ?
C337 C338 H38D 109.5 . . ?
C337 C338 H38E 109.5 . . ?
H38D C338 H38E 109.5 . . ?
C337 C338 H38F 109.5 . . ?
H38D C338 H38F 109.5 . . ?
H38E C338 H38F 109.5 . . ?
C337 C339 H39D 109.5 . . ?
C337 C339 H39E 109.5 . . ?
H39D C339 H39E 109.5 . . ?
C337 C339 H39F 109.5 . . ?
H39D C339 H39F 109.5 . . ?
H39E C339 H39F 109.5 . . ?
C3B P3B Al4 63.8(5) . . ?
O3B C3B P3B 122.7(14) . . ?
O3B C3B Si3B 109.1(13) . . ?
P3B C3B Si3B 128.1(9) . . ?
O3B C3B Al4 56.6(10) . . ?
P3B C3B Al4 66.1(5) . . ?
Si3B C3B Al4 165.7(8) . . ?
C3B O3B Al4 82.7(11) . . ?
C3B Si3B C34B 108.4(9) . . ?
C3B Si3B C31B 104.3(9) . . ?
C34B Si3B C31B 108.3(11) . . ?
C3B Si3B C37B 108.2(10) . . ?
C34B Si3B C37B 114.3(14) . . ?
C31B Si3B C37B 112.7(15) . . ?
C32B C31B C33B 101(2) . . ?
C32B C31B Si3B 107.6(14) . . ?
C33B C31B Si3B 117(2) . . ?
C32B C31B H31A 110.4 . . ?
C33B C31B H31A 110.4 . . ?
Si3B C31B H31A 110.4 . . ?
C31B C32B H32D 109.5 . . ?
C31B C32B H32E 109.5 . . ?
H32D C32B H32E 109.5 . . ?
C31B C32B H32F 109.5 . . ?
H32D C32B H32F 109.5 . . ?
H32E C32B H32F 109.5 . . ?
C31B C33B H33P 109.5 . . ?
C31B C33B H33Q 109.5 . . ?
H33P C33B H33Q 109.5 . . ?
C31B C33B H33R 109.5 . . ?
H33P C33B H33R 109.5 . . ?
H33Q C33B H33R 109.5 . . ?
C35B C34B C36B 113(2) . . ?
C35B C34B Si3B 115.3(16) . . ?
C36B C34B Si3B 116.3(14) . . ?
C35B C34B H34A 103.5 . . ?
C36B C34B H34A 103.5 . . ?
Si3B C34B H34A 103.5 . . ?
C34B C35B H35D 109.5 . . ?
C34B C35B H35E 109.5 . . ?
H35D C35B H35E 109.5 . . ?
C34B C35B H35F 109.5 . . ?
H35D C35B H35F 109.5 . . ?
H35E C35B H35F 109.5 . . ?
C34B C36B H36D 109.5 . . ?
C34B C36B H36E 109.5 . . ?
H36D C36B H36E 109.5 . . ?
C34B C36B H36F 109.5 . . ?
H36D C36B H36F 109.5 . . ?
H36E C36B H36F 109.5 . . ?
C39B C37B C38B 116(3) . . ?
C39B C37B Si3B 112(2) . . ?
C38B C37B Si3B 109(2) . . ?
C39B C37B H37A 106.3 . . ?
C38B C37B H37A 106.3 . . ?
Si3B C37B H37A 106.3 . . ?
C37B C38B H38G 109.5 . . ?
C37B C38B H38H 109.5 . . ?
H38G C38B H38H 109.5 . . ?
C37B C38B H38I 109.5 . . ?
H38G C38B H38I 109.5 . . ?
H38H C38B H38I 109.5 . . ?
C37B C39B H39G 109.5 . . ?
C37B C39B H39H 109.5 . . ?
H39G C39B H39H 109.5 . . ?
C37B C39B H39I 109.5 . . ?
H39G C39B H39I 109.5 . . ?
H39H C39B H39I 109.5 . . ?
C302 N301 C307 118.0(3) . . ?
C302 N301 Al4 116.2(2) . . ?
C307 N301 Al4 125.4(2) . . ?
C304 N302 C319 118.0(3) . . ?
C304 N302 Al4 117.5(2) . . ?
C319 N302 Al4 123.9(2) . . ?
N301 C302 C303 123.1(3) . . ?
N301 C302 C305 120.3(3) . . ?
C303 C302 C305 116.6(3) . . ?
C302 C303 C304 127.3(3) . . ?
C302 C303 H303 116.4 . . ?
C304 C303 H303 116.4 . . ?
N302 C304 C303 122.6(3) . . ?
N302 C304 C306 120.9(3) . . ?
C303 C304 C306 116.4(3) . . ?
C302 C305 H30D 109.5 . . ?
C302 C305 H30E 109.5 . . ?
H30D C305 H30E 109.5 . . ?
C302 C305 H30F 109.5 . . ?
H30D C305 H30F 109.5 . . ?
H30E C305 H30F 109.5 . . ?
C304 C306 H30G 109.5 . . ?
C304 C306 H30H 109.5 . . ?
H30G C306 H30H 109.5 . . ?
C304 C306 H30I 109.5 . . ?
H30G C306 H30I 109.5 . . ?
H30H C306 H30I 109.5 . . ?
C308 C307 C312 121.9(3) . . ?
C308 C307 N301 120.3(3) . . ?
C312 C307 N301 117.8(3) . . ?
C307 C308 C309 117.8(3) . . ?
C307 C308 C313 123.5(3) . . ?
C309 C308 C313 118.7(3) . . ?
C310 C309 C308 120.9(4) . . ?
C310 C309 H309 119.6 . . ?
C308 C309 H309 119.6 . . ?
C309 C310 C311 120.5(3) . . ?
C309 C310 H310 119.7 . . ?
C311 C310 H310 119.7 . . ?
C310 C311 C312 121.6(4) . . ?
C310 C311 H311 119.2 . . ?
C312 C311 H311 119.2 . . ?
C311 C312 C307 117.3(4) . . ?
C311 C312 C316 119.9(3) . . ?
C307 C312 C316 122.8(3) . . ?
C308 C313 C314 111.1(4) . . ?
C308 C313 C315 111.5(3) . . ?
C314 C313 C315 110.9(4) . . ?
C308 C313 H313 107.8 . . ?
C314 C313 H313 107.8 . . ?
C315 C313 H313 107.8 . . ?
C313 C314 H31B 109.5 . . ?
C313 C314 H31C 109.5 . . ?
H31B C314 H31C 109.5 . . ?
C313 C314 H31D 109.5 . . ?
H31B C314 H31D 109.5 . . ?
H31C C314 H31D 109.5 . . ?
C313 C315 H31E 109.5 . . ?
C313 C315 H31F 109.5 . . ?
H31E C315 H31F 109.5 . . ?
C313 C315 H31G 109.5 . . ?
H31E C315 H31G 109.5 . . ?
H31F C315 H31G 109.5 . . ?
C317 C316 C318 108.2(4) . . ?
C317 C316 C312 113.7(4) . . ?
C318 C316 C312 112.5(4) . . ?
C317 C316 H316 107.4 . . ?
C318 C316 H316 107.4 . . ?
C312 C316 H316 107.4 . . ?
C316 C317 H31H 109.5 . . ?
C316 C317 H31I 109.5 . . ?
H31H C317 H31I 109.5 . . ?
C316 C317 H31J 109.5 . . ?
H31H C317 H31J 109.5 . . ?
H31I C317 H31J 109.5 . . ?
C316 C318 H31K 109.5 . . ?
C316 C318 H31L 109.5 . . ?
H31K C318 H31L 109.5 . . ?
C316 C318 H31M 109.5 . . ?
H31K C318 H31M 109.5 . . ?
H31L C318 H31M 109.5 . . ?
C320 C319 C324 121.5(3) . . ?
C320 C319 N302 119.5(3) . . ?
C324 C319 N302 119.0(3) . . ?
C321 C320 C319 116.5(4) . . ?
C321 C320 C325 119.9(4) . . ?
C319 C320 C325 123.5(3) . . ?
C322 C321 C320 122.7(4) . . ?
C322 C321 H321 118.7 . . ?
C320 C321 H321 118.7 . . ?
C321 C322 C323 120.1(4) . . ?
C321 C322 H322 120.0 . . ?
C323 C322 H322 120.0 . . ?
C322 C323 C324 121.3(4) . . ?
C322 C323 H323 119.3 . . ?
C324 C323 H323 119.3 . . ?
C323 C324 C319 117.9(3) . . ?
C323 C324 C328 119.6(3) . . ?
C319 C324 C328 122.5(3) . . ?
C320 C325 C326 110.3(4) . . ?
C320 C325 C327 111.5(4) . . ?
C326 C325 C327 111.7(5) . . ?
C320 C325 H325 107.7 . . ?
C326 C325 H325 107.7 . . ?
C327 C325 H325 107.7 . . ?
C325 C326 H32G 109.5 . . ?
C325 C326 H32H 109.5 . . ?
H32G C326 H32H 109.5 . . ?
C325 C326 H32I 109.5 . . ?
H32G C326 H32I 109.5 . . ?
H32H C326 H32I 109.5 . . ?
C325 C327 H32J 109.5 . . ?
C325 C327 H32K 109.5 . . ?
H32J C327 H32K 109.5 . . ?
C325 C327 H32L 109.5 . . ?
H32J C327 H32L 109.5 . . ?
H32K C327 H32L 109.5 . . ?
C329 C328 C330 111.3(6) . . ?
C329 C328 C324 113.3(4) . . ?
C330 C328 C324 111.3(4) . . ?
C329 C328 H328 106.8 . . ?
C330 C328 H328 106.8 . . ?
C324 C328 H328 106.8 . . ?
C328 C329 H32M 109.5 . . ?
C328 C329 H32N 109.5 . . ?
H32M C329 H32N 109.5 . . ?
C328 C329 H32O 109.5 . . ?
H32M C329 H32O 109.5 . . ?
H32N C329 H32O 109.5 . . ?
C328 C330 H33S 109.5 . . ?
C328 C330 H33T 109.5 . . ?
H33S C330 H33T 109.5 . . ?
C328 C330 H33V 109.5 . . ?
H33S C330 H33V 109.5 . . ?
H33T C330 H33V 109.5 . . ?

loop_
_geom_bond_atom_site_label_1
_geom_bond_atom_site_label_2
_geom_bond_distance
_geom_bond_site_symmetry_2
_geom_bond_publ_flag
Al1 O1 1.788(2) . ?
Al1 N2 1.867(3) . ?
Al1 N1 1.884(3) . ?
Al1 C1 2.292(3) . ?
Al1 P1 2.3086(15) . ?
P1 C1 1.735(3) . ?
C1 O1 1.381(4) . ?
C1 Si1 1.886(3) . ?
Si1 C31 1.884(3) . ?
Si1 C34 1.890(3) . ?
Si1 C37 1.893(4) . ?
C31 C32 1.530(5) . ?
C31 C33 1.533(6) . ?
C31 H31 1.0000 . ?
C32 H32A 0.9800 . ?
C32 H32B 0.9800 . ?
C32 H32C 0.9800 . ?
C33 H33A 0.9800 . ?
C33 H33B 0.9800 . ?
C33 H33C 0.9800 . ?
C34 C35 1.526(5) . ?
C34 C36 1.538(5) . ?
C34 H34 1.0000 . ?
C35 H35A 0.9800 . ?
C35 H35B 0.9800 . ?
C35 H35C 0.9800 . ?
C36 H36A 0.9800 . ?
C36 H36B 0.9800 . ?
C36 H36C 0.9800 . ?
C37 C39 1.520(5) . ?
C37 C38 1.521(5) . ?
C37 H37 1.0000 . ?
C38 H38A 0.9800 . ?
C38 H38B 0.9800 . ?
C38 H38C 0.9800 . ?
C39 H39A 0.9800 . ?
C39 H39B 0.9800 . ?
C39 H39C 0.9800 . ?
N1 C2 1.341(4) . ?
N1 C7 1.449(4) . ?
N2 C4 1.334(4) . ?
N2 C19 1.455(4) . ?
C2 C3 1.384(5) . ?
C2 C5 1.508(5) . ?
C3 C4 1.396(5) . ?
C3 H3 0.9500 . ?
C4 C6 1.507(5) . ?
C5 H5A 0.9800 . ?
C5 H5B 0.9800 . ?
C5 H5C 0.9800 . ?
C6 H6A 0.9800 . ?
C6 H6B 0.9800 . ?
C6 H6C 0.9800 . ?
C7 C12 1.403(5) . ?
C7 C8 1.407(4) . ?
C8 C9 1.391(4) . ?
C8 C13 1.518(5) . ?
C9 C10 1.377(5) . ?
C9 H9 0.9500 . ?
C10 C11 1.379(5) . ?
C10 H10 0.9500 . ?
C11 C12 1.390(5) . ?
C11 H11 0.9500 . ?
C12 C16 1.518(5) . ?
C13 C14 1.530(5) . ?
C13 C15 1.533(5) . ?
C13 H13 1.0000 . ?
C14 H14A 0.9800 . ?
C14 H14B 0.9800 . ?
C14 H14C 0.9800 . ?
C15 H15A 0.9800 . ?
C15 H15B 0.9800 . ?
C15 H15C 0.9800 . ?
C16 C17 1.519(6) . ?
C16 C18 1.551(6) . ?
C16 H16 1.0000 . ?
C17 H17A 0.9800 . ?
C17 H17B 0.9800 . ?
C17 H17C 0.9800 . ?
C18 H18A 0.9800 . ?
C18 H18B 0.9800 . ?
C18 H18C 0.9800 . ?
C19 C24 1.402(5) . ?
C19 C20 1.411(4) . ?
C20 C21 1.390(5) . ?
C20 C25 1.512(5) . ?
C21 C22 1.377(6) . ?
C21 H21 0.9500 . ?
C22 C23 1.380(6) . ?
C22 H22 0.9500 . ?
C23 C24 1.382(5) . ?
C23 H23 0.9500 . ?
C24 C28 1.532(5) . ?
C25 C26 1.508(6) . ?
C25 C27 1.527(6) . ?
C25 H25 1.0000 . ?
C26 H26A 0.9800 . ?
C26 H26B 0.9800 . ?
C26 H26C 0.9800 . ?
C27 H27A 0.9800 . ?
C27 H27B 0.9800 . ?
C27 H27C 0.9800 . ?
C28 C30 1.514(7) . ?
C28 C29 1.521(6) . ?
C28 H28 1.0000 . ?
C29 H29A 0.9800 . ?
C29 H29B 0.9800 . ?
C29 H29C 0.9800 . ?
C30 H30A 0.9800 . ?
C30 H30B 0.9800 . ?
C30 H30C 0.9800 . ?
Al2 O101 1.789(3) . ?
Al2 N102 1.872(3) . ?
Al2 N101 1.885(3) . ?
Al2 C101 2.312(4) . ?
Al2 P101 2.3122(16) . ?
P101 C101 1.728(4) . ?
C101 O101 1.393(4) . ?
C101 Si2 1.883(4) . ?
Al2A O1A 1.790(16) . ?
Al2A N101 1.926(11) . ?
Al2A N102 2.000(11) . ?
Al2A P1A 2.297(12) . ?
Al2A C1A 2.302(18) . ?
P1A C1A 1.758(18) . ?
C1A O1A 1.392(18) . ?
C1A Si2 1.88(2) . ?
Si2 C131 1.873(4) . ?
Si2 C134 1.881(5) . ?
Si2 C137 1.896(5) . ?
N101 C102 1.334(4) . ?
N101 C107 1.460(4) . ?
N102 C104 1.332(4) . ?
N102 C119 1.457(4) . ?
C102 C103 1.390(5) . ?
C102 C105 1.498(5) . ?
C103 C104 1.395(5) . ?
C103 H103 0.9500 . ?
C104 C106 1.499(5) . ?
C105 H10A 0.9800 . ?
C105 H10B 0.9800 . ?
C105 H10C 0.9800 . ?
C106 H10D 0.9800 . ?
C106 H10E 0.9800 . ?
C106 H10F 0.9800 . ?
C107 C112 1.390(5) . ?
C107 C108 1.393(5) . ?
C108 C109 1.395(5) . ?
C108 C113 1.522(5) . ?
C109 C110 1.372(5) . ?
C109 H109 0.9500 . ?
C110 C111 1.363(5) . ?
C110 H110 0.9500 . ?
C111 C112 1.393(5) . ?
C111 H111 0.9500 . ?
C112 C116 1.518(5) . ?
C113 C114 1.505(7) . ?
C113 C115 1.530(6) . ?
C113 H113 1.0000 . ?
C114 H11A 0.9800 . ?
C114 H11B 0.9800 . ?
C114 H11C 0.9800 . ?
C115 H11D 0.9800 . ?
C115 H11E 0.9800 . ?
C115 H11F 0.9800 . ?
C116 C117 1.531(7) . ?
C116 C118 1.544(7) . ?
C116 H116 1.0000 . ?
C117 H11G 0.9800 . ?
C117 H11H 0.9800 . ?
C117 H11I 0.9800 . ?
C118 H11J 0.9800 . ?
C118 H11K 0.9800 . ?
C118 H11L 0.9800 . ?
C119 C124 1.387(5) . ?
C119 C120 1.401(5) . ?
C120 C121 1.389(5) . ?
C120 C125 1.525(5) . ?
C121 C122 1.366(5) . ?
C121 H121 0.9500 . ?
C122 C123 1.377(6) . ?
C122 H122 0.9500 . ?
C123 C124 1.400(5) . ?
C123 H123 0.9500 . ?
C124 C128 1.524(5) . ?
C125 C127 1.512(8) . ?
C125 C126 1.527(7) . ?
C125 H125 1.0000 . ?
C126 H12A 0.9800 . ?
C126 H12B 0.9800 . ?
C126 H12C 0.9800 . ?
C127 H12D 0.9800 . ?
C127 H12E 0.9800 . ?
C127 H12F 0.9800 . ?
C128 C130 1.516(7) . ?
C128 C129 1.543(7) . ?
C128 H128 1.0000 . ?
C129 H12G 0.9800 . ?
C129 H12H 0.9800 . ?
C129 H12I 0.9800 . ?
C130 H13A 0.9800 . ?
C130 H13B 0.9800 . ?
C130 H13C 0.9800 . ?
C131 C132 1.529(7) . ?
C131 C133 1.535(7) . ?
C131 H131 1.0000 . ?
C132 H13D 0.9800 . ?
C132 H13E 0.9800 . ?
C132 H13F 0.9800 . ?
C133 H13G 0.9800 . ?
C133 H13H 0.9800 . ?
C133 H13I 0.9800 . ?
C134 C136 1.532(7) . ?
C134 C135 1.541(7) . ?
C134 H134 1.0000 . ?
C135 H13J 0.9800 . ?
C135 H13K 0.9800 . ?
C135 H13L 0.9800 . ?
C136 H13M 0.9800 . ?
C136 H13N 0.9800 . ?
C136 H13O 0.9800 . ?
C137 C138 1.527(7) . ?
C137 C139 1.538(7) . ?
C137 H137 1.0000 . ?
C138 H13P 0.9800 . ?
C138 H13Q 0.9800 . ?
C138 H13R 0.9800 . ?
C139 H13S 0.9800 . ?
C139 H13T 0.9800 . ?
C139 H13U 0.9800 . ?
Al3 O201 1.703(3) . ?
Al3 N201 1.886(3) . ?
Al3 N202 1.892(2) . ?
Al3 C201 1.980(4) . ?
C201 P201 1.543(4) . ?
O201 Si3 1.624(3) . ?
Si3 C234 1.859(5) . ?
Si3 C231 1.887(5) . ?
Si3 C237 1.889(5) . ?
N201 C202 1.334(4) . ?
N201 C207 1.460(4) . ?
N202 C204 1.336(4) . ?
N202 C219 1.451(4) . ?
C202 C203 1.396(4) . ?
C202 C205 1.503(5) . ?
C203 C204 1.397(4) . ?
C203 H203 0.9500 . ?
C204 C206 1.506(4) . ?
C205 H20A 0.9800 . ?
C205 H20B 0.9800 . ?
C205 H20C 0.9800 . ?
C206 H20D 0.9800 . ?
C206 H20E 0.9800 . ?
C206 H20F 0.9800 . ?
C207 C208 1.393(5) . ?
C207 C212 1.404(5) . ?
C208 C209 1.406(5) . ?
C208 C213 1.513(6) . ?
C209 C210 1.357(6) . ?
C209 H209 0.9500 . ?
C210 C211 1.380(6) . ?
C210 H210 0.9500 . ?
C211 C212 1.395(5) . ?
C211 H211 0.9500 . ?
C212 C216 1.518(5) . ?
C213 C214 1.498(8) . ?
C213 C215 1.551(7) . ?
C213 H213 1.0000 . ?
C214 H21A 0.9800 . ?
C214 H21B 0.9800 . ?
C214 H21C 0.9800 . ?
C215 H21D 0.9800 . ?
C215 H21E 0.9800 . ?
C215 H21F 0.9800 . ?
C216 C218 1.501(7) . ?
C216 C217 1.529(6) . ?
C216 H216 1.0000 . ?
C217 H21G 0.9800 . ?
C217 H21H 0.9800 . ?
C217 H21I 0.9800 . ?
C218 H21J 0.9800 . ?
C218 H21K 0.9800 . ?
C218 H21L 0.9800 . ?
C219 C220 1.399(4) . ?
C219 C224 1.410(4) . ?
C220 C221 1.394(5) . ?
C220 C225 1.517(5) . ?
C221 C222 1.381(5) . ?
C221 H221 0.9500 . ?
C222 C223 1.369(5) . ?
C222 H222 0.9500 . ?
C223 C224 1.390(5) . ?
C223 H223 0.9500 . ?
C224 C228 1.512(5) . ?
C225 C226 1.512(6) . ?
C225 C227 1.543(5) . ?
C225 H225 1.0000 . ?
C226 H22A 0.9800 . ?
C226 H22B 0.9800 . ?
C226 H22C 0.9800 . ?
C227 H22D 0.9800 . ?
C227 H22E 0.9800 . ?
C227 H22F 0.9800 . ?
C228 C230 1.519(7) . ?
C228 C229 1.528(6) . ?
C228 H228 1.0000 . ?
C229 H22G 0.9800 . ?
C229 H22H 0.9800 . ?
C229 H22I 0.9800 . ?
C230 H23A 0.9800 . ?
C230 H23B 0.9800 . ?
C230 H23C 0.9800 . ?
C231 C232 1.482(11) . ?
C231 C233 1.523(9) . ?
C231 H231 1.0000 . ?
C232 H23D 0.9800 . ?
C232 H23E 0.9800 . ?
C232 H23F 0.9800 . ?
C233 H23G 0.9800 . ?
C233 H23H 0.9800 . ?
C233 H23I 0.9800 . ?
C234 C235 1.477(8) . ?
C234 C236 1.523(8) . ?
C234 H234 1.0000 . ?
C235 H23J 0.9800 . ?
C235 H23K 0.9800 . ?
C235 H23L 0.9800 . ?
C236 H23M 0.9800 . ?
C236 H23N 0.9800 . ?
C236 H23O 0.9800 . ?
C237 C238 1.527(9) . ?
C237 C239 1.532(8) . ?
C237 H237 1.0000 . ?
C238 H23P 0.9800 . ?
C238 H23Q 0.9800 . ?
C238 H23R 0.9800 . ?
C239 H23S 0.9800 . ?
C239 H23T 0.9800 . ?
C239 H23U 0.9800 . ?
Al4 O3B 1.704(17) . ?
Al4 O301 1.724(5) . ?
Al4 N301 1.887(3) . ?
Al4 N302 1.899(3) . ?
Al4 C301 1.993(4) . ?
Al4 C3B 2.023(15) . ?
Al4 P3B 2.061(5) . ?
C301 P301 1.543(4) . ?
O301 Si4 1.607(5) . ?
Si4 C337 1.853(7) . ?
Si4 C331 1.868(7) . ?
Si4 C334 1.869(7) . ?
C331 C332 1.292(13) . ?
C331 C333 1.718(17) . ?
C331 H331 1.0000 . ?
C332 H33D 0.9800 . ?
C332 H33E 0.9800 . ?
C332 H33F 0.9800 . ?
C333 H33G 0.9800 . ?
C333 H33H 0.9800 . ?
C333 H33I 0.9800 . ?
C334 C335 1.511(9) . ?
C334 C336 1.517(12) . ?
C334 H334 1.0000 . ?
C335 H33J 0.9800 . ?
C335 H33K 0.9800 . ?
C335 H33L 0.9800 . ?
C336 H33M 0.9800 . ?
C336 H33N 0.9800 . ?
C336 H33O 0.9800 . ?
C337 C339 1.427(9) . ?
C337 C338 1.465(9) . ?
C337 H337 1.0000 . ?
C338 H38D 0.9800 . ?
C338 H38E 0.9800 . ?
C338 H38F 0.9800 . ?
C339 H39D 0.9800 . ?
C339 H39E 0.9800 . ?
C339 H39F 0.9800 . ?
P3B C3B 1.730(13) . ?
C3B O3B 1.329(14) . ?
C3B Si3B 1.871(14) . ?
Si3B C34B 1.883(15) . ?
Si3B C31B 1.885(16) . ?
Si3B C37B 1.885(17) . ?
C31B C32B 1.501(19) . ?
C31B C33B 1.56(2) . ?
C31B H31A 1.0000 . ?
C32B H32D 0.9800 . ?
C32B H32E 0.9800 . ?
C32B H32F 0.9800 . ?
C33B H33P 0.9800 . ?
C33B H33Q 0.9800 . ?
C33B H33R 0.9800 . ?
C34B C35B 1.503(18) . ?
C34B C36B 1.537(17) . ?
C34B H34A 1.0000 . ?
C35B H35D 0.9800 . ?
C35B H35E 0.9800 . ?
C35B H35F 0.9800 . ?
C36B H36D 0.9800 . ?
C36B H36E 0.9800 . ?
C36B H36F 0.9800 . ?
C37B C39B 1.51(2) . ?
C37B C38B 1.51(2) . ?
C37B H37A 1.0000 . ?
C38B H38G 0.9800 . ?
C38B H38H 0.9800 . ?
C38B H38I 0.9800 . ?
C39B H39G 0.9800 . ?
C39B H39H 0.9800 . ?
C39B H39I 0.9800 . ?
N301 C302 1.337(4) . ?
N301 C307 1.448(4) . ?
N302 C304 1.330(4) . ?
N302 C319 1.448(4) . ?
C302 C303 1.394(5) . ?
C302 C305 1.500(5) . ?
C303 C304 1.399(5) . ?
C303 H303 0.9500 . ?
C304 C306 1.508(5) . ?
C305 H30D 0.9800 . ?
C305 H30E 0.9800 . ?
C305 H30F 0.9800 . ?
C306 H30G 0.9800 . ?
C306 H30H 0.9800 . ?
C306 H30I 0.9800 . ?
C307 C308 1.399(5) . ?
C307 C312 1.402(5) . ?
C308 C309 1.399(5) . ?
C308 C313 1.510(5) . ?
C309 C310 1.365(6) . ?
C309 H309 0.9500 . ?
C310 C311 1.369(6) . ?
C310 H310 0.9500 . ?
C311 C312 1.392(5) . ?
C311 H311 0.9500 . ?
C312 C316 1.528(5) . ?
C313 C314 1.520(6) . ?
C313 C315 1.541(6) . ?
C313 H313 1.0000 . ?
C314 H31B 0.9800 . ?
C314 H31C 0.9800 . ?
C314 H31D 0.9800 . ?
C315 H31E 0.9800 . ?
C315 H31F 0.9800 . ?
C315 H31G 0.9800 . ?
C316 C317 1.519(6) . ?
C316 C318 1.521(7) . ?
C316 H316 1.0000 . ?
C317 H31H 0.9800 . ?
C317 H31I 0.9800 . ?
C317 H31J 0.9800 . ?
C318 H31K 0.9800 . ?
C318 H31L 0.9800 . ?
C318 H31M 0.9800 . ?
C319 C320 1.404(5) . ?
C319 C324 1.412(5) . ?
C320 C321 1.398(5) . ?
C320 C325 1.505(6) . ?
C321 C322 1.355(6) . ?
C321 H321 0.9500 . ?
C322 C323 1.366(6) . ?
C322 H322 0.9500 . ?
C323 C324 1.388(5) . ?
C323 H323 0.9500 . ?
C324 C328 1.521(5) . ?
C325 C326 1.528(7) . ?
C325 C327 1.563(6) . ?
C325 H325 1.0000 . ?
C326 H32G 0.9800 . ?
C326 H32H 0.9800 . ?
C326 H32I 0.9800 . ?
C327 H32J 0.9800 . ?
C327 H32K 0.9800 . ?
C327 H32L 0.9800 . ?
C328 C329 1.484(7) . ?
C328 C330 1.486(7) . ?
C328 H328 1.0000 . ?
C329 H32M 0.9800 . ?
C329 H32N 0.9800 . ?
C329 H32O 0.9800 . ?
C330 H33S 0.9800 . ?
C330 H33T 0.9800 . ?
C330 H33V 0.9800 . ?

loop_
_geom_torsion_atom_site_label_1
_geom_torsion_atom_site_label_2
_geom_torsion_atom_site_label_3
_geom_torsion_atom_site_label_4
_geom_torsion
_geom_torsion_site_symmetry_1
_geom_torsion_site_symmetry_2
_geom_torsion_site_symmetry_3
_geom_torsion_site_symmetry_4
_geom_torsion_publ_flag
Al1 P1 C1 O1 -1.73(18) . . . . ?
Al1 P1 C1 Si1 173.1(2) . . . . ?
P1 C1 O1 Al1 2.1(2) . . . . ?
Si1 C1 O1 Al1 -173.40(15) . . . . ?
N2 Al1 O1 C1 -124.96(16) . . . . ?
N1 Al1 O1 C1 124.29(16) . . . . ?
P1 Al1 O1 C1 -1.36(14) . . . . ?
O1 C1 Si1 C31 76.3(2) . . . . ?
P1 C1 Si1 C31 -98.8(2) . . . . ?
Al1 C1 Si1 C31 57.0(6) . . . . ?
O1 C1 Si1 C34 -167.7(2) . . . . ?
P1 C1 Si1 C34 17.2(2) . . . . ?
Al1 C1 Si1 C34 173.1(6) . . . . ?
O1 C1 Si1 C37 -41.7(2) . . . . ?
P1 C1 Si1 C37 143.2(2) . . . . ?
Al1 C1 Si1 C37 -61.0(6) . . . . ?
C1 Si1 C31 C32 58.0(3) . . . . ?
C34 Si1 C31 C32 -57.4(3) . . . . ?
C37 Si1 C31 C32 174.5(3) . . . . ?
C1 Si1 C31 C33 -65.7(3) . . . . ?
C34 Si1 C31 C33 178.9(3) . . . . ?
C37 Si1 C31 C33 50.8(3) . . . . ?
C31 Si1 C34 C35 -173.0(3) . . . . ?
C1 Si1 C34 C35 73.4(3) . . . . ?
C37 Si1 C34 C35 -47.9(3) . . . . ?
C31 Si1 C34 C36 -45.8(3) . . . . ?
C1 Si1 C34 C36 -159.4(2) . . . . ?
C37 Si1 C34 C36 79.3(3) . . . . ?
C31 Si1 C37 C39 65.0(3) . . . . ?
C1 Si1 C37 C39 179.6(3) . . . . ?
C34 Si1 C37 C39 -59.2(3) . . . . ?
C31 Si1 C37 C38 -166.2(3) . . . . ?
C1 Si1 C37 C38 -51.6(3) . . . . ?
C34 Si1 C37 C38 69.6(3) . . . . ?
O1 Al1 N1 C2 141.2(2) . . . . ?
N2 Al1 N1 C2 21.1(3) . . . . ?
C1 Al1 N1 C2 -178.7(2) . . . . ?
P1 Al1 N1 C2 -122.0(2) . . . . ?
O1 Al1 N1 C7 -36.1(2) . . . . ?
N2 Al1 N1 C7 -156.2(2) . . . . ?
C1 Al1 N1 C7 3.9(3) . . . . ?
P1 Al1 N1 C7 60.7(2) . . . . ?
O1 Al1 N2 C4 -139.7(2) . . . . ?
N1 Al1 N2 C4 -19.3(3) . . . . ?
C1 Al1 N2 C4 -179.4(2) . . . . ?
P1 Al1 N2 C4 124.8(2) . . . . ?
O1 Al1 N2 C19 42.1(2) . . . . ?
N1 Al1 N2 C19 162.5(2) . . . . ?
C1 Al1 N2 C19 2.4(3) . . . . ?
P1 Al1 N2 C19 -53.5(2) . . . . ?
C7 N1 C2 C3 166.7(3) . . . . ?
Al1 N1 C2 C3 -10.5(5) . . . . ?
C7 N1 C2 C5 -11.8(5) . . . . ?
Al1 N1 C2 C5 170.9(3) . . . . ?
N1 C2 C3 C4 -9.1(6) . . . . ?
C5 C2 C3 C4 169.5(4) . . . . ?
C19 N2 C4 C3 -174.8(3) . . . . ?
Al1 N2 C4 C3 7.0(5) . . . . ?
C19 N2 C4 C6 4.9(5) . . . . ?
Al1 N2 C4 C6 -173.2(3) . . . . ?
C2 C3 C4 N2 11.2(6) . . . . ?
C2 C3 C4 C6 -168.6(4) . . . . ?
C2 N1 C7 C12 -88.8(4) . . . . ?
Al1 N1 C7 C12 88.6(3) . . . . ?
C2 N1 C7 C8 94.2(4) . . . . ?
Al1 N1 C7 C8 -88.4(3) . . . . ?
C12 C7 C8 C9 -3.2(4) . . . . ?
N1 C7 C8 C9 173.7(3) . . . . ?
C12 C7 C8 C13 173.0(3) . . . . ?
N1 C7 C8 C13 -10.0(4) . . . . ?
C7 C8 C9 C10 1.9(5) . . . . ?
C13 C8 C9 C10 -174.6(3) . . . . ?
C8 C9 C10 C11 1.0(5) . . . . ?
C9 C10 C11 C12 -2.6(5) . . . . ?
C10 C11 C12 C7 1.2(5) . . . . ?
C10 C11 C12 C16 -179.3(3) . . . . ?
C8 C7 C12 C11 1.8(5) . . . . ?
N1 C7 C12 C11 -175.2(3) . . . . ?
C8 C7 C12 C16 -177.7(3) . . . . ?
N1 C7 C12 C16 5.3(5) . . . . ?
C9 C8 C13 C14 -63.1(4) . . . . ?
C7 C8 C13 C14 120.7(3) . . . . ?
C9 C8 C13 C15 59.3(4) . . . . ?
C7 C8 C13 C15 -116.9(3) . . . . ?
C11 C12 C16 C17 58.1(4) . . . . ?
C7 C12 C16 C17 -122.4(4) . . . . ?
C11 C12 C16 C18 -66.2(5) . . . . ?
C7 C12 C16 C18 113.3(5) . . . . ?
C4 N2 C19 C24 93.9(4) . . . . ?
Al1 N2 C19 C24 -87.9(3) . . . . ?
C4 N2 C19 C20 -90.4(4) . . . . ?
Al1 N2 C19 C20 87.8(3) . . . . ?
C24 C19 C20 C21 -1.8(5) . . . . ?
N2 C19 C20 C21 -177.4(3) . . . . ?
C24 C19 C20 C25 178.0(3) . . . . ?
N2 C19 C20 C25 2.4(5) . . . . ?
C19 C20 C21 C22 -0.2(6) . . . . ?
C25 C20 C21 C22 180.0(4) . . . . ?
C20 C21 C22 C23 1.2(7) . . . . ?
C21 C22 C23 C24 -0.3(7) . . . . ?
C22 C23 C24 C19 -1.7(7) . . . . ?
C22 C23 C24 C28 178.3(4) . . . . ?
C20 C19 C24 C23 2.7(5) . . . . ?
N2 C19 C24 C23 178.3(3) . . . . ?
C20 C19 C24 C28 -177.3(3) . . . . ?
N2 C19 C24 C28 -1.7(5) . . . . ?
C21 C20 C25 C26 53.3(5) . . . . ?
C19 C20 C25 C26 -126.5(4) . . . . ?
C21 C20 C25 C27 -70.7(5) . . . . ?
C19 C20 C25 C27 109.6(4) . . . . ?
C23 C24 C28 C30 75.2(6) . . . . ?
C19 C24 C28 C30 -104.9(5) . . . . ?
C23 C24 C28 C29 -46.6(5) . . . . ?
C19 C24 C28 C29 133.3(4) . . . . ?
Al2 P101 C101 O101 -0.3(2) . . . . ?
Al2 P101 C101 Si2 177.2(3) . . . . ?
P101 C101 O101 Al2 0.4(3) . . . . ?
Si2 C101 O101 Al2 -177.46(18) . . . . ?
N102 Al2 O101 C101 -124.81(19) . . . . ?
N101 Al2 O101 C101 125.75(19) . . . . ?
P101 Al2 O101 C101 -0.26(17) . . . . ?
Al2A P1A C1A O1A -16(3) . . . . ?
Al2A P1A C1A Si2 -177(2) . . . . ?
P1A C1A O1A Al2A 19(3) . . . . ?
Si2 C1A O1A Al2A 171(4) . . . . ?
N101 Al2A O1A C1A -145(2) . . . . ?
N102 Al2A O1A C1A 122(2) . . . . ?
P1A Al2A O1A C1A -13(2) . . . . ?
O1A C1A Si2 C131 -96(4) . . . . ?
P1A C1A Si2 C131 59(2) . . . . ?
Al2A C1A Si2 C131 42(14) . . . . ?
O1A C1A Si2 C134 28(5) . . . . ?
P1A C1A Si2 C134 -177.6(9) . . . . ?
Al2A C1A Si2 C134 165(13) . . . . ?
O1A C1A Si2 C137 154(4) . . . . ?
P1A C1A Si2 C137 -51(2) . . . . ?
Al2A C1A Si2 C137 -68(14) . . . . ?
O101 C101 Si2 C131 68.4(3) . . . . ?
P101 C101 Si2 C131 -109.2(3) . . . . ?
Al2 C101 Si2 C131 61.2(8) . . . . ?
O101 C101 Si2 C134 -173.7(3) . . . . ?
P101 C101 Si2 C134 8.7(3) . . . . ?
Al2 C101 Si2 C134 179.1(7) . . . . ?
O101 C101 Si2 C137 -48.0(3) . . . . ?
P101 C101 Si2 C137 134.3(3) . . . . ?
Al2 C101 Si2 C137 -55.3(8) . . . . ?
O101 Al2 N101 C102 139.4(3) . . . . ?
N102 Al2 N101 C102 19.7(3) . . . . ?
C101 Al2 N101 C102 179.3(2) . . . . ?
P101 Al2 N101 C102 -123.9(2) . . . . ?
O101 Al2 N101 C107 -40.3(3) . . . . ?
N102 Al2 N101 C107 -160.0(2) . . . . ?
C101 Al2 N101 C107 -0.4(3) . . . . ?
P101 Al2 N101 C107 56.4(3) . . . . ?
O101 Al2 N102 C104 -138.1(3) . . . . ?
N101 Al2 N102 C104 -18.0(3) . . . . ?
C101 Al2 N102 C104 -177.9(2) . . . . ?
P101 Al2 N102 C104 126.2(3) . . . . ?
O101 Al2 N102 C119 43.7(3) . . . . ?
N101 Al2 N102 C119 163.7(2) . . . . ?
C101 Al2 N102 C119 3.8(3) . . . . ?
P101 Al2 N102 C119 -52.0(3) . . . . ?
C107 N101 C102 C103 169.6(3) . . . . ?
Al2 N101 C102 C103 -10.2(5) . . . . ?
Al2A N101 C102 C103 26.8(6) . . . . ?
C107 N101 C102 C105 -8.7(5) . . . . ?
Al2 N101 C102 C105 171.6(3) . . . . ?
Al2A N101 C102 C105 -151.4(5) . . . . ?
N101 C102 C103 C104 -7.9(6) . . . . ?
C105 C102 C103 C104 170.4(4) . . . . ?
C119 N102 C104 C103 -174.8(3) . . . . ?
Al2 N102 C104 C103 7.1(5) . . . . ?
Al2A N102 C104 C103 -28.1(6) . . . . ?
C119 N102 C104 C106 4.0(5) . . . . ?
Al2 N102 C104 C106 -174.2(3) . . . . ?
Al2A N102 C104 C106 150.6(5) . . . . ?
C102 C103 C104 N102 9.7(6) . . . . ?
C102 C103 C104 C106 -169.1(4) . . . . ?
C102 N101 C107 C112 -83.6(4) . . . . ?
Al2 N101 C107 C112 96.2(3) . . . . ?
Al2A N101 C107 C112 64.4(5) . . . . ?
C102 N101 C107 C108 100.5(4) . . . . ?
Al2 N101 C107 C108 -79.7(3) . . . . ?
Al2A N101 C107 C108 -111.4(4) . . . . ?
C112 C107 C108 C109 -0.4(5) . . . . ?
N101 C107 C108 C109 175.3(3) . . . . ?
C112 C107 C108 C113 177.6(3) . . . . ?
N101 C107 C108 C113 -6.7(5) . . . . ?
C107 C108 C109 C110 -0.6(5) . . . . ?
C113 C108 C109 C110 -178.8(3) . . . . ?
C108 C109 C110 C111 0.8(6) . . . . ?
C109 C110 C111 C112 0.1(5) . . . . ?
C108 C107 C112 C111 1.2(5) . . . . ?
N101 C107 C112 C111 -174.5(3) . . . . ?
C108 C107 C112 C116 -178.4(3) . . . . ?
N101 C107 C112 C116 5.9(5) . . . . ?
C110 C111 C112 C107 -1.0(5) . . . . ?
C110 C111 C112 C116 178.6(4) . . . . ?
C107 C108 C113 C114 135.8(4) . . . . ?
C109 C108 C113 C114 -46.2(5) . . . . ?
C107 C108 C113 C115 -102.4(4) . . . . ?
C109 C108 C113 C115 75.6(4) . . . . ?
C107 C112 C116 C117 -115.1(4) . . . . ?
C111 C112 C116 C117 65.3(5) . . . . ?
C107 C112 C116 C118 120.1(4) . . . . ?
C111 C112 C116 C118 -59.6(5) . . . . ?
C104 N102 C119 C124 89.8(4) . . . . ?
Al2 N102 C119 C124 -91.9(3) . . . . ?
Al2A N102 C119 C124 -59.6(5) . . . . ?
C104 N102 C119 C120 -93.9(4) . . . . ?
Al2 N102 C119 C120 84.4(3) . . . . ?
Al2A N102 C119 C120 116.8(4) . . . . ?
C124 C119 C120 C121 -2.5(5) . . . . ?
N102 C119 C120 C121 -178.7(3) . . . . ?
C124 C119 C120 C125 178.7(4) . . . . ?
N102 C119 C120 C125 2.5(5) . . . . ?
C119 C120 C121 C122 0.8(6) . . . . ?
C125 C120 C121 C122 179.6(4) . . . . ?
C120 C121 C122 C123 0.7(6) . . . . ?
C121 C122 C123 C124 -0.6(7) . . . . ?
C120 C119 C124 C123 2.6(5) . . . . ?
N102 C119 C124 C123 178.8(3) . . . . ?
C120 C119 C124 C128 -177.1(4) . . . . ?
N102 C119 C124 C128 -0.9(5) . . . . ?
C122 C123 C124 C119 -1.0(6) . . . . ?
C122 C123 C124 C128 178.7(4) . . . . ?
C121 C120 C125 C127 -76.5(5) . . . . ?
C119 C120 C125 C127 102.2(5) . . . . ?
C121 C120 C125 C126 46.2(5) . . . . ?
C119 C120 C125 C126 -135.1(4) . . . . ?
C119 C124 C128 C130 -112.8(5) . . . . ?
C123 C124 C128 C130 67.5(6) . . . . ?
C119 C124 C128 C129 124.3(4) . . . . ?
C123 C124 C128 C129 -55.4(5) . . . . ?
C1A Si2 C131 C132 73.0(9) . . . . ?
C134 Si2 C131 C132 -61.4(4) . . . . ?
C101 Si2 C131 C132 56.3(4) . . . . ?
C137 Si2 C131 C132 171.2(3) . . . . ?
C1A Si2 C131 C133 -50.7(9) . . . . ?
C134 Si2 C131 C133 174.9(4) . . . . ?
C101 Si2 C131 C133 -67.3(4) . . . . ?
C137 Si2 C131 C133 47.5(4) . . . . ?
C131 Si2 C134 C136 -46.4(5) . . . . ?
C1A Si2 C134 C136 -166.6(18) . . . . ?
C101 Si2 C134 C136 -163.4(4) . . . . ?
C137 Si2 C134 C136 76.8(5) . . . . ?
C131 Si2 C134 C135 -173.7(4) . . . . ?
C1A Si2 C134 C135 66.1(18) . . . . ?
C101 Si2 C134 C135 69.2(5) . . . . ?
C137 Si2 C134 C135 -50.6(5) . . . . ?
C131 Si2 C137 C138 -169.2(4) . . . . ?
C1A Si2 C137 C138 -65.9(12) . . . . ?
C134 Si2 C137 C138 67.5(5) . . . . ?
C101 Si2 C137 C138 -53.5(5) . . . . ?
C131 Si2 C137 C139 61.3(5) . . . . ?
C1A Si2 C137 C139 164.6(12) . . . . ?
C134 Si2 C137 C139 -62.0(5) . . . . ?
C101 Si2 C137 C139 176.9(4) . . . . ?
N201 Al3 O201 Si3 121.7(5) . . . . ?
N202 Al3 O201 Si3 -125.3(5) . . . . ?
C201 Al3 O201 Si3 -0.9(5) . . . . ?
Al3 O201 Si3 C234 16.9(6) . . . . ?
Al3 O201 Si3 C231 -109.0(5) . . . . ?
Al3 O201 Si3 C237 136.6(5) . . . . ?
O201 Al3 N201 C202 160.2(2) . . . . ?
N202 Al3 N201 C202 37.1(2) . . . . ?
C201 Al3 N201 C202 -72.4(3) . . . . ?
O201 Al3 N201 C207 -27.2(3) . . . . ?
N202 Al3 N201 C207 -150.3(2) . . . . ?
C201 Al3 N201 C207 100.2(3) . . . . ?
O201 Al3 N202 C204 -163.0(2) . . . . ?
N201 Al3 N202 C204 -39.5(2) . . . . ?
C201 Al3 N202 C204 68.6(2) . . . . ?
O201 Al3 N202 C219 26.3(3) . . . . ?
N201 Al3 N202 C219 149.8(2) . . . . ?
C201 Al3 N202 C219 -102.1(3) . . . . ?
C207 N201 C202 C203 171.5(3) . . . . ?
Al3 N201 C202 C203 -15.5(4) . . . . ?
C207 N201 C202 C205 -6.2(5) . . . . ?
Al3 N201 C202 C205 166.8(3) . . . . ?
N201 C202 C203 C204 -16.1(5) . . . . ?
C205 C202 C203 C204 161.7(3) . . . . ?
C219 N202 C204 C203 -168.3(3) . . . . ?
Al3 N202 C204 C203 20.3(4) . . . . ?
C219 N202 C204 C206 11.6(4) . . . . ?
Al3 N202 C204 C206 -159.8(2) . . . . ?
C202 C203 C204 N202 13.2(5) . . . . ?
C202 C203 C204 C206 -166.7(3) . . . . ?
C202 N201 C207 C208 81.7(4) . . . . ?
Al3 N201 C207 C208 -90.8(4) . . . . ?
C202 N201 C207 C212 -97.3(4) . . . . ?
Al3 N201 C207 C212 90.2(3) . . . . ?
C212 C207 C208 C209 0.1(6) . . . . ?
N201 C207 C208 C209 -178.9(3) . . . . ?
C212 C207 C208 C213 179.1(4) . . . . ?
N201 C207 C208 C213 0.2(6) . . . . ?
C207 C208 C209 C210 1.1(6) . . . . ?
C213 C208 C209 C210 -178.0(4) . . . . ?
C208 C209 C210 C211 -1.0(7) . . . . ?
C209 C210 C211 C212 -0.5(7) . . . . ?
C210 C211 C212 C207 1.6(6) . . . . ?
C210 C211 C212 C216 -178.8(4) . . . . ?
C208 C207 C212 C211 -1.4(5) . . . . ?
N201 C207 C212 C211 177.5(3) . . . . ?
C208 C207 C212 C216 179.0(4) . . . . ?
N201 C207 C212 C216 -2.1(5) . . . . ?
C207 C208 C213 C214 111.3(5) . . . . ?
C209 C208 C213 C214 -69.6(5) . . . . ?
C207 C208 C213 C215 -124.6(4) . . . . ?
C209 C208 C213 C215 54.4(6) . . . . ?
C211 C212 C216 C218 -92.3(5) . . . . ?
C207 C212 C216 C218 87.3(5) . . . . ?
C211 C212 C216 C217 34.1(5) . . . . ?
C207 C212 C216 C217 -146.3(4) . . . . ?
C204 N202 C219 C220 -90.4(3) . . . . ?
Al3 N202 C219 C220 80.2(3) . . . . ?
C204 N202 C219 C224 89.8(3) . . . . ?
Al3 N202 C219 C224 -99.6(3) . . . . ?
C224 C219 C220 C221 0.6(5) . . . . ?
N202 C219 C220 C221 -179.3(3) . . . . ?
C224 C219 C220 C225 -179.4(3) . . . . ?
N202 C219 C220 C225 0.8(5) . . . . ?
C219 C220 C221 C222 -1.0(5) . . . . ?
C225 C220 C221 C222 179.0(3) . . . . ?
C220 C221 C222 C223 0.1(6) . . . . ?
C221 C222 C223 C224 1.2(6) . . . . ?
C222 C223 C224 C219 -1.6(5) . . . . ?
C222 C223 C224 C228 179.8(4) . . . . ?
C220 C219 C224 C223 0.7(5) . . . . ?
N202 C219 C224 C223 -179.5(3) . . . . ?
C220 C219 C224 C228 179.2(3) . . . . ?
N202 C219 C224 C228 -1.0(5) . . . . ?
C221 C220 C225 C226 66.5(4) . . . . ?
C219 C220 C225 C226 -113.5(4) . . . . ?
C221 C220 C225 C227 -56.9(4) . . . . ?
C219 C220 C225 C227 123.1(4) . . . . ?
C223 C224 C228 C230 93.1(5) . . . . ?
C219 C224 C228 C230 -85.4(5) . . . . ?
C223 C224 C228 C229 -32.3(5) . . . . ?
C219 C224 C228 C229 149.2(4) . . . . ?
O201 Si3 C231 C232 52.2(5) . . . . ?
C234 Si3 C231 C232 -70.7(5) . . . . ?
C237 Si3 C231 C232 168.1(5) . . . . ?
O201 Si3 C231 C233 -177.6(5) . . . . ?
C234 Si3 C231 C233 59.5(7) . . . . ?
C237 Si3 C231 C233 -61.8(6) . . . . ?
O201 Si3 C234 C235 -65.5(5) . . . . ?
C231 Si3 C234 C235 55.9(6) . . . . ?
C237 Si3 C234 C235 175.4(5) . . . . ?
O201 Si3 C234 C236 161.7(5) . . . . ?
C231 Si3 C234 C236 -76.8(6) . . . . ?
C237 Si3 C234 C236 42.6(6) . . . . ?
O201 Si3 C237 C238 60.7(5) . . . . ?
C234 Si3 C237 C238 -179.3(4) . . . . ?
C231 Si3 C237 C238 -54.5(5) . . . . ?
O201 Si3 C237 C239 -63.3(5) . . . . ?
C234 Si3 C237 C239 56.8(5) . . . . ?
C231 Si3 C237 C239 -178.4(4) . . . . ?
N301 Al4 O301 Si4 110.5(12) . . . . ?
N302 Al4 O301 Si4 -134.4(12) . . . . ?
C301 Al4 O301 Si4 -12.4(13) . . . . ?
Al4 O301 Si4 C337 124.6(13) . . . . ?
Al4 O301 Si4 C331 -119.2(13) . . . . ?
Al4 O301 Si4 C334 -0.7(13) . . . . ?
O301 Si4 C331 C332 54.5(11) . . . . ?
C337 Si4 C331 C332 173.8(10) . . . . ?
C334 Si4 C331 C332 -64.5(10) . . . . ?
O301 Si4 C331 C333 -55.6(7) . . . . ?
C337 Si4 C331 C333 63.8(7) . . . . ?
C334 Si4 C331 C333 -174.6(6) . . . . ?
O301 Si4 C334 C335 -164.9(5) . . . . ?
C337 Si4 C334 C335 70.4(7) . . . . ?
C331 Si4 C334 C335 -47.4(6) . . . . ?
O301 Si4 C334 C336 67.5(6) . . . . ?
C337 Si4 C334 C336 -57.1(6) . . . . ?
C331 Si4 C334 C336 -174.9(5) . . . . ?
O301 Si4 C337 C339 -19.7(12) . . . . ?
C331 Si4 C337 C339 -136.5(11) . . . . ?
C334 Si4 C337 C339 104.1(11) . . . . ?
O301 Si4 C337 C338 -176.1(8) . . . . ?
C331 Si4 C337 C338 67.1(10) . . . . ?
C334 Si4 C337 C338 -52.3(10) . . . . ?
Al4 P3B C3B O3B -0.2(18) . . . . ?
Al4 P3B C3B Si3B -177.7(16) . . . . ?
P3B C3B O3B Al4 0(2) . . . . ?
Si3B C3B O3B Al4 178.1(10) . . . . ?
N301 Al4 O3B C3B 125.6(13) . . . . ?
N302 Al4 O3B C3B -132.5(13) . . . . ?
P3B Al4 O3B C3B -0.2(14) . . . . ?
O3B C3B Si3B C34B -175.2(18) . . . . ?
P3B C3B Si3B C34B 2.6(18) . . . . ?
Al4 C3B Si3B C34B -169(5) . . . . ?
O3B C3B Si3B C31B 70(2) . . . . ?
P3B C3B Si3B C31B -112.7(16) . . . . ?
Al4 C3B Si3B C31B 76(5) . . . . ?
O3B C3B Si3B C37B -51(2) . . . . ?
P3B C3B Si3B C37B 127.1(19) . . . . ?
Al4 C3B Si3B C37B -44(5) . . . . ?
C3B Si3B C31B C32B -160.5(19) . . . . ?
C34B Si3B C31B C32B 84(2) . . . . ?
C37B Si3B C31B C32B -43(2) . . . . ?
C3B Si3B C31B C33B -48(3) . . . . ?
C34B Si3B C31B C33B -164(3) . . . . ?
C37B Si3B C31B C33B 69(3) . . . . ?
C3B Si3B C34B C35B -157(3) . . . . ?
C31B Si3B C34B C35B -45(3) . . . . ?
C37B Si3B C34B C35B 82(3) . . . . ?
C3B Si3B C34B C36B 68(2) . . . . ?
C31B Si3B C34B C36B -180(2) . . . . ?
C37B Si3B C34B C36B -53(3) . . . . ?
C3B Si3B C37B C39B -38(3) . . . . ?
C34B Si3B C37B C39B 83(3) . . . . ?
C31B Si3B C37B C39B -152(3) . . . . ?
C3B Si3B C37B C38B -167(2) . . . . ?
C34B Si3B C37B C38B -47(3) . . . . ?
C31B Si3B C37B C38B 78(3) . . . . ?
O3B Al4 N301 C302 148.2(6) . . . . ?
O301 Al4 N301 C302 164.6(3) . . . . ?
N302 Al4 N301 C302 39.7(2) . . . . ?
C301 Al4 N301 C302 -71.1(3) . . . . ?
C3B Al4 N301 C302 -172.1(5) . . . . ?
P3B Al4 N301 C302 -110.5(3) . . . . ?
O3B Al4 N301 C307 -38.7(6) . . . . ?
O301 Al4 N301 C307 -22.3(3) . . . . ?
N302 Al4 N301 C307 -147.2(2) . . . . ?
C301 Al4 N301 C307 102.0(3) . . . . ?
C3B Al4 N301 C307 1.0(6) . . . . ?
P3B Al4 N301 C307 62.5(3) . . . . ?
O3B Al4 N302 C304 -144.1(6) . . . . ?
O301 Al4 N302 C304 -163.5(3) . . . . ?
N301 Al4 N302 C304 -36.6(3) . . . . ?
C301 Al4 N302 C304 73.4(3) . . . . ?
C3B Al4 N302 C304 177.6(6) . . . . ?
P3B Al4 N302 C304 111.0(3) . . . . ?
O3B Al4 N302 C319 45.1(6) . . . . ?
O301 Al4 N302 C319 25.6(3) . . . . ?
N301 Al4 N302 C319 152.6(2) . . . . ?
C301 Al4 N302 C319 -97.4(3) . . . . ?
C3B Al4 N302 C319 6.8(6) . . . . ?
P3B Al4 N302 C319 -59.9(3) . . . . ?
C307 N301 C302 C303 164.9(3) . . . . ?
Al4 N301 C302 C303 -21.5(4) . . . . ?
C307 N301 C302 C305 -14.8(4) . . . . ?
Al4 N301 C302 C305 158.8(3) . . . . ?
N301 C302 C303 C304 -12.3(6) . . . . ?
C305 C302 C303 C304 167.4(4) . . . . ?
C319 N302 C304 C303 -174.2(3) . . . . ?
Al4 N302 C304 C303 14.4(5) . . . . ?
C319 N302 C304 C306 5.4(5) . . . . ?
Al4 N302 C304 C306 -166.0(3) . . . . ?
C302 C303 C304 N302 16.4(6) . . . . ?
C302 C303 C304 C306 -163.2(4) . . . . ?
C302 N301 C307 C308 93.8(4) . . . . ?
Al4 N301 C307 C308 -79.2(4) . . . . ?
C302 N301 C307 C312 -85.6(4) . . . . ?
Al4 N301 C307 C312 101.4(3) . . . . ?
C312 C307 C308 C309 -0.2(5) . . . . ?
N301 C307 C308 C309 -179.6(3) . . . . ?
C312 C307 C308 C313 178.6(3) . . . . ?
N301 C307 C308 C313 -0.8(5) . . . . ?
C307 C308 C309 C310 1.2(6) . . . . ?
C313 C308 C309 C310 -177.6(4) . . . . ?
C308 C309 C310 C311 -1.2(6) . . . . ?
C309 C310 C311 C312 0.1(6) . . . . ?
C310 C311 C312 C307 0.9(6) . . . . ?
C310 C311 C312 C316 -179.8(4) . . . . ?
C308 C307 C312 C311 -0.8(5) . . . . ?
N301 C307 C312 C311 178.6(3) . . . . ?
C308 C307 C312 C316 179.9(3) . . . . ?
N301 C307 C312 C316 -0.7(5) . . . . ?
C307 C308 C313 C314 114.4(4) . . . . ?
C309 C308 C313 C314 -66.8(5) . . . . ?
C307 C308 C313 C315 -121.5(4) . . . . ?
C309 C308 C313 C315 57.3(5) . . . . ?
C311 C312 C316 C317 37.7(5) . . . . ?
C307 C312 C316 C317 -143.0(4) . . . . ?
C311 C312 C316 C318 -85.8(5) . . . . ?
C307 C312 C316 C318 93.5(5) . . . . ?
C304 N302 C319 C320 -84.7(4) . . . . ?
Al4 N302 C319 C320 86.1(3) . . . . ?
C304 N302 C319 C324 95.8(4) . . . . ?
Al4 N302 C319 C324 -93.4(3) . . . . ?
C324 C319 C320 C321 -1.7(5) . . . . ?
N302 C319 C320 C321 178.8(3) . . . . ?
C324 C319 C320 C325 176.3(3) . . . . ?
N302 C319 C320 C325 -3.2(5) . . . . ?
C319 C320 C321 C322 0.1(5) . . . . ?
C325 C320 C321 C322 -178.0(4) . . . . ?
C320 C321 C322 C323 1.2(6) . . . . ?
C321 C322 C323 C324 -0.9(6) . . . . ?
C322 C323 C324 C319 -0.7(5) . . . . ?
C322 C323 C324 C328 178.3(3) . . . . ?
C320 C319 C324 C323 2.0(5) . . . . ?
N302 C319 C324 C323 -178.5(3) . . . . ?
C320 C319 C324 C328 -176.9(3) . . . . ?
N302 C319 C324 C328 2.6(5) . . . . ?
C321 C320 C325 C326 65.5(5) . . . . ?
C319 C320 C325 C326 -112.4(4) . . . . ?
C321 C320 C325 C327 -59.2(6) . . . . ?
C319 C320 C325 C327 122.9(5) . . . . ?
C323 C324 C328 C329 -43.8(6) . . . . ?
C319 C324 C328 C329 135.1(5) . . . . ?
C323 C324 C328 C330 82.6(6) . . . . ?
C319 C324 C328 C330 -98.5(6) . . . . ?
